data_4512997
loop_
_publ_author_name
'Pfeiffer, Constance R.'
'Atwood, Stuart G.'
'Samadello, Luca'
'Atwood, Jerry L.'

_publ_section_title
;
 Investigating Properties and Trends of Cocrystals Composed of
 Pyrogallol[4]arenes and Anthracene-Based Fluorescent Probes
;
_journal_issue 6
_journal_name_full 'Crystal Growth &amp; Design'
_journal_page_first 2958
_journal_paper_doi 10.1021/acs.cgd.5b00385
_journal_volume 15
_journal_year 2015
_chemical_formula_moiety '2(C52H72O12), 2(C15H10O), 6(C3H8O), C1.5H2.5O0.5, 0.5(H2O)'
_chemical_formula_sum 'C153.5 H215.5 O33'
_chemical_formula_weight 2588.76
_chemical_name_common 'C-hexylpyrogallol[4]arene with anthraldehyde'
_space_group_IT_number 2
_symmetry_cell_setting triclinic
_symmetry_Int_Tables_number 2
_symmetry_space_group_name_Hall '-P 1'
_symmetry_space_group_name_H-M 'P -1'
_atom_sites_solution_hydrogens geom
_atom_sites_solution_primary direct
_atom_sites_solution_secondary difmap
_audit_creation_method SHELXL-97
_cell_angle_alpha 98.1450(10)
_cell_angle_beta 104.0420(10)
_cell_angle_gamma 110.7180(10)
_cell_formula_units_Z 2
_cell_length_a 19.7677(17)
_cell_length_b 20.5845(18)
_cell_length_c 20.8045(18)
_cell_measurement_reflns_used 7632
_cell_measurement_temperature 100(2)
_cell_measurement_theta_max 25.0
_cell_measurement_theta_min 2.2
_cell_volume 7436.1(11)
_computing_cell_refinement 'APEX2 (Bruker AXS, 2008)'
_computing_data_collection 'APEX2 (Bruker AXS, 2008)'
_computing_data_reduction 'APEX2 (Bruker AXS, 2008)'
_computing_molecular_graphics 'X-SEED, Barbour, 2001'
_computing_publication_material 'CIFTAB (Sheldrick, 2013)'
_computing_structure_refinement 'SHELXL-1997 (Sheldrick, 1997)'
_computing_structure_solution 'SHELXS-1997 (Sheldrick, 1997)'
_diffrn_ambient_temperature 100(2)
_diffrn_measured_fraction_theta_full 0.988
_diffrn_measured_fraction_theta_max 0.988
_diffrn_measurement_device_type 'Bruker APEXII CCD area detector'
_diffrn_measurement_method 'omega scans'
_diffrn_radiation_monochromator graphite
_diffrn_radiation_type MoK\a
_diffrn_radiation_wavelength 0.71073
_diffrn_reflns_av_R_equivalents 0.0651
_diffrn_reflns_av_sigmaI/netI 0.0999
_diffrn_reflns_limit_h_max 24
_diffrn_reflns_limit_h_min -24
_diffrn_reflns_limit_k_max 25
_diffrn_reflns_limit_k_min -25
_diffrn_reflns_limit_l_max 26
_diffrn_reflns_limit_l_min -26
_diffrn_reflns_number 82374
_diffrn_reflns_theta_full 26.67
_diffrn_reflns_theta_max 26.67
_diffrn_reflns_theta_min 1.04
_diffrn_source 'fine-focus sealed tube'
_diffrn_standards_decay_% 0.0
_exptl_absorpt_coefficient_mu 0.080
_exptl_absorpt_correction_T_max 0.99
_exptl_absorpt_correction_T_min 0.90
_exptl_absorpt_correction_type multi-scan
_exptl_absorpt_process_details
;
 Data were corrected for decay and absorption using the program SADABS 
 (Sheldrick, G. M. (2003). SADABS. Version 2.10. University of
 G\"ottingen, Germany).
;
_exptl_crystal_colour yellow
_exptl_crystal_density_diffrn 1.156
_exptl_crystal_density_method 'not measured'
_exptl_crystal_description prism
_exptl_crystal_F_000 2801
_exptl_crystal_size_max 0.10
_exptl_crystal_size_mid 0.08
_exptl_crystal_size_min 0.05
_refine_diff_density_max 0.980
_refine_diff_density_min -0.716
_refine_diff_density_rms 0.131
_refine_ls_extinction_method none
_refine_ls_goodness_of_fit_ref 1.131
_refine_ls_hydrogen_treatment constr
_refine_ls_matrix_type full
_refine_ls_number_parameters 1708
_refine_ls_number_reflns 30993
_refine_ls_number_restraints 135
_refine_ls_restrained_S_all 1.141
_refine_ls_R_factor_all 0.2100
_refine_ls_R_factor_gt 0.1043
_refine_ls_shift/su_max 0.000
_refine_ls_shift/su_mean 0.000
_refine_ls_structure_factor_coef Fsqd
_refine_ls_weighting_details 'calc w=1/[\s^2^(Fo^2^)+(0.2000P)^2^+0.0000P] where P=(Fo^2^+2Fc^2^)/3'
_refine_ls_weighting_scheme calc
_refine_ls_wR_factor_gt 0.3036
_refine_ls_wR_factor_ref 0.3868
_reflns_number_gt 13288
_reflns_number_total 30993
_reflns_threshold_expression >2sigma(I)
_cod_data_source_file cg5b00385_si_001.cif
_cod_data_source_block Cocrystal_16
_cod_depositor_comments 'Adding full bibliography for 4512982--4512998.cif.'
_cod_original_formula_sum 'C153.50 H215.50 O33'
_cod_database_code 4512997

loop_
_symmetry_equiv_pos_as_xyz
'x, y, z'
'-x, -y, -z'

loop_
_atom_site_label
_atom_site_type_symbol
_atom_site_fract_x
_atom_site_fract_y
_atom_site_fract_z
_atom_site_U_iso_or_equiv
_atom_site_adp_type
_atom_site_occupancy
_atom_site_symmetry_multiplicity
_atom_site_calc_flag
_atom_site_refinement_flags
_atom_site_disorder_assembly
_atom_site_disorder_group
O19 O 0.52003(16) 0.08266(16) 0.46211(14) 0.0238(7) Uani 1 1 d . . .
H19 H 0.5122 0.0474 0.4311 0.029 Uiso 1 1 d . . .
O18 O 0.51840(17) 0.06033(17) 0.58619(15) 0.0253(7) Uani 1 1 d . . .
H18 H 0.5206 0.0721 0.5495 0.030 Uiso 1 1 calc R . .
O16 O 0.37947(18) 0.06413(18) 0.74267(16) 0.0280(7) Uani 1 1 d . . .
H16 H 0.3959 0.0332 0.7529 0.034 Uiso 1 1 calc R . .
O10 O 0.54321(16) 0.05461(17) -0.04848(15) 0.0265(7) Uani 1 1 d . . .
H10 H 0.5182 0.0128 -0.0738 0.032 Uiso 1 1 calc R . .
O24 O 0.03630(16) 0.05768(17) 0.44191(15) 0.0278(7) Uani 1 1 d . . .
H24 H 0.0446 0.0684 0.4844 0.033 Uiso 1 1 calc R . .
O1 O 0.81923(16) 0.08771(18) -0.22036(14) 0.0273(7) Uani 1 1 d . . .
H1 H 0.8428 0.0964 -0.2488 0.033 Uiso 1 1 calc R . .
O4 O 1.01388(16) 0.06177(17) 0.07676(15) 0.0242(7) Uani 1 1 d . . .
H4 H 0.9959 0.0174 0.0735 0.029 Uiso 1 1 calc R . .
O5 O 0.94117(16) -0.00709(17) 0.15904(16) 0.0259(7) Uani 1 1 d . . .
H5 H 0.8968 -0.0384 0.1499 0.031 Uiso 1 1 calc R . .
O3 O 1.02486(16) 0.08497(17) -0.04671(15) 0.0232(7) Uani 1 1 d . . .
H3 H 1.0244 0.0745 -0.0092 0.028 Uiso 1 1 calc R . .
O6 O 0.86444(17) 0.05018(18) 0.22590(16) 0.0287(8) Uani 1 1 d . . .
H6 H 0.8359 0.0683 0.2376 0.034 Uiso 1 1 calc R . .
O21 O 0.31625(17) 0.07984(18) 0.28241(14) 0.0275(7) Uani 1 1 d . . .
H21 H 0.3412 0.0930 0.2558 0.033 Uiso 1 1 calc R . .
O2 O 0.93326(17) 0.04259(18) -0.18067(15) 0.0277(7) Uani 1 1 d . . .
H2 H 0.9618 0.0247 -0.1605 0.033 Uiso 1 1 calc R . .
O11 O 0.55668(16) -0.00823(17) -0.16939(15) 0.0290(8) Uani 1 1 d . . .
H11 H 0.5146 -0.0129 -0.1641 0.035 Uiso 1 1 d . . .
O22 O 0.17850(17) 0.06825(18) 0.28675(15) 0.0286(8) Uani 1 1 d . . .
H22 H 0.1365 0.0349 0.2631 0.034 Uiso 1 1 calc R . .
O14 O 0.09883(16) 0.02996(18) 0.68565(16) 0.0308(8) Uani 1 1 d . . .
H14 H 0.1209 0.0105 0.7112 0.037 Uiso 1 1 calc R . .
O20 O 0.42441(17) 0.02973(17) 0.33010(15) 0.0266(7) Uani 1 1 d . . .
H20 H 0.3849 0.0097 0.2959 0.032 Uiso 1 1 calc R . .
O7 O 0.75554(18) 0.09017(19) 0.26447(16) 0.0317(8) Uani 1 1 d . . .
H7 H 0.7330 0.0927 0.2936 0.038 Uiso 1 1 calc R . .
O15 O 0.24926(17) 0.07829(18) 0.75616(15) 0.0275(7) Uani 1 1 d . . .
H15 H 0.2827 0.0636 0.7512 0.033 Uiso 1 1 calc R . .
O8 O 0.60063(17) 0.04849(18) 0.20811(16) 0.0310(8) Uani 1 1 d . . .
H8 H 0.5958 0.0736 0.2416 0.037 Uiso 1 1 d . . .
O12 O 0.67985(17) 0.05497(18) -0.20747(15) 0.0303(8) Uani 1 1 d . . .
H12 H 0.7233 0.0750 -0.2113 0.036 Uiso 1 1 calc R . .
O13 O 0.04850(16) 0.08286(18) 0.57850(16) 0.0297(8) Uani 1 1 d . . .
H13 H 0.0272 0.0398 0.5793 0.036 Uiso 1 1 calc R . .
O9 O 0.54334(16) 0.09093(18) 0.10025(17) 0.0316(8) Uani 1 1 d . . .
H9 H 0.5305 0.1182 0.0782 0.038 Uiso 1 1 calc R . .
O17 O 0.45159(17) 0.00016(17) 0.67594(16) 0.0279(7) Uani 1 1 d . . .
H17 H 0.4940 -0.0007 0.6771 0.034 Uiso 1 1 calc R . .
C13 C 0.9793(2) 0.1596(2) 0.1031(2) 0.0190(9) Uani 1 1 d . . .
O23 O 0.05227(17) 0.00202(19) 0.32108(17) 0.0378(9) Uani 1 1 d . . .
H23 H 0.0098 -0.0039 0.3262 0.045 Uiso 1 1 calc R . .
C68 C 0.4179(2) 0.0836(2) 0.3723(2) 0.0218(10) Uani 1 1 d . . .
O1G O 0.19405(19) 0.10922(19) -0.13611(17) 0.0375(8) Uani 1 1 d . . .
H1G H 0.2124 0.1003 -0.1659 0.045 Uiso 1 1 d . . .
C17 C 0.6215(2) 0.1163(2) 0.1237(2) 0.0219(10) Uani 1 1 d . . .
C8 C 0.9767(2) 0.0933(2) 0.1109(2) 0.0201(9) Uani 1 1 d . . .
C73 C 0.3007(2) 0.1979(2) 0.3674(2) 0.0221(10) Uani 1 1 d . . .
H73 H 0.2837 0.1836 0.3162 0.026 Uiso 1 1 calc R . .
C10 C 0.9007(2) 0.0888(3) 0.1861(2) 0.0233(10) Uani 1 1 d . . .
C66 C 0.5184(2) 0.1962(2) 0.5572(2) 0.0220(10) Uani 1 1 d . . .
H66 H 0.5632 0.1838 0.5586 0.026 Uiso 1 1 calc R . .
C78 C 0.2219(2) 0.1924(2) 0.4495(2) 0.0220(10) Uani 1 1 d . . .
H78 H 0.2615 0.2361 0.4783 0.026 Uiso 1 1 calc R . .
C72 C 0.4640(2) 0.1657(2) 0.4833(2) 0.0199(9) Uani 1 1 d . . .
C2 C 0.9269(2) 0.0922(2) -0.1333(2) 0.0229(10) Uani 1 1 d . . .
C7 C 1.0187(2) 0.1964(2) 0.0563(2) 0.0190(9) Uani 1 1 d . . .
H7A H 1.0633 0.1835 0.0584 0.023 Uiso 1 1 calc R . .
C9 C 0.9379(2) 0.0580(2) 0.1520(2) 0.0230(10) Uani 1 1 d . . .
C12 C 0.9422(2) 0.1901(2) 0.1395(2) 0.0209(9) Uani 1 1 d . . .
H25 H 0.9436 0.2360 0.1357 0.025 Uiso 1 1 calc R . .
C76 C 0.1016(2) 0.0950(2) 0.4271(2) 0.0233(10) Uani 1 1 d . . .
C64 C 0.4425(2) 0.1901(2) 0.6413(2) 0.0202(9) Uani 1 1 d . . .
H64 H 0.4393 0.2334 0.6333 0.024 Uiso 1 1 calc R . .
C63 C 0.4809(2) 0.1605(2) 0.6067(2) 0.0214(10) Uani 1 1 d . . .
C58 C 0.1765(2) 0.1622(2) 0.5945(2) 0.0208(9) Uani 1 1 d . . .
C28 C 0.8000(2) 0.1966(2) -0.1322(2) 0.0210(10) Uani 1 1 d . . .
H28 H 0.7823 0.1823 -0.1834 0.025 Uiso 1 1 calc R . .
C26 C 0.7195(2) 0.1912(2) -0.0514(2) 0.0208(9) Uani 1 1 d . . .
H26 H 0.7560 0.2374 -0.0249 0.025 Uiso 1 1 calc R . .
C6 C 0.8606(2) 0.1674(2) -0.1088(2) 0.0219(10) Uani 1 1 d . . .
C22 C 0.6039(2) 0.0890(3) -0.0696(2) 0.0228(10) Uani 1 1 d . . .
C77 C 0.1580(2) 0.1604(2) 0.4699(2) 0.0206(9) Uani 1 1 d . . .
C57 C 0.2541(2) 0.1875(2) 0.6299(2) 0.0208(9) Uani 1 1 d . . .
H57 H 0.2893 0.2231 0.6160 0.025 Uiso 1 1 calc R . .
C70 C 0.3589(2) 0.1663(2) 0.3921(2) 0.0211(10) Uani 1 1 d . . .
C75 C 0.1075(2) 0.0653(3) 0.3655(2) 0.0258(10) Uani 1 1 d . . .
C61 C 0.4510(2) 0.0644(2) 0.6639(2) 0.0220(10) Uani 1 1 d . . .
C27 C 0.6571(2) 0.1571(2) -0.0301(2) 0.0195(9) Uani 1 1 d . . .
C67 C 0.4672(2) 0.1110(2) 0.4390(2) 0.0194(9) Uani 1 1 d . . .
C62 C 0.4828(2) 0.0957(2) 0.6177(2) 0.0208(9) Uani 1 1 d . . .
C54 C 0.1517(2) 0.0822(2) 0.6681(2) 0.0254(10) Uani 1 1 d . . .
C53 C 0.1260(2) 0.1092(2) 0.6143(2) 0.0232(10) Uani 1 1 d . . .
C4 C 0.9661(2) 0.1671(2) -0.0180(2) 0.0190(9) Uani 1 1 d . . .
C11 C 0.9032(2) 0.1560(2) 0.1810(2) 0.0214(10) Uani 1 1 d . . .
C15 C 0.7280(2) 0.1167(2) 0.2109(2) 0.0236(10) Uani 1 1 d . . .
C21 C 0.6437(2) 0.1888(2) 0.0337(2) 0.0230(10) Uani 1 1 d . . .
H21A H 0.5872 0.1719 0.0230 0.028 Uiso 1 1 calc R . .
C16 C 0.6494(3) 0.0939(3) 0.1809(2) 0.0262(10) Uani 1 1 d . . .
C80 C 0.1480(2) 0.1931(2) 0.5352(2) 0.0210(9) Uani 1 1 d . . .
H80 H 0.0918 0.1774 0.5263 0.025 Uiso 1 1 calc R . .
C93 C 0.3342(2) 0.2795(2) 0.3883(2) 0.0257(10) Uani 1 1 d . . .
H93A H 0.3571 0.2959 0.4387 0.031 Uiso 1 1 calc R . .
H93B H 0.2927 0.2960 0.3751 0.031 Uiso 1 1 calc R . .
C3 C 0.9728(2) 0.1159(2) -0.0651(2) 0.0204(9) Uani 1 1 d . . .
C20 C 0.7787(2) 0.1619(2) 0.1847(2) 0.0232(10) Uani 1 1 d . . .
C99 C 0.1826(3) 0.2751(2) 0.5552(2) 0.0250(10) Uani 1 1 d . . .
H99A H 0.1660 0.2931 0.5152 0.030 Uiso 1 1 calc R . .
H99B H 0.2389 0.2934 0.5699 0.030 Uiso 1 1 calc R . .
C69 C 0.3635(2) 0.1107(2) 0.3497(2) 0.0206(9) Uani 1 1 d . . .
C23 C 0.6119(2) 0.0569(2) -0.1295(2) 0.0221(10) Uani 1 1 d . . .
C59 C 0.3676(2) 0.1939(2) 0.7246(2) 0.0221(10) Uani 1 1 d . . .
H59 H 0.3723 0.1795 0.7689 0.027 Uiso 1 1 calc R . .
C81 C 0.4032(3) 0.2754(2) 0.7432(2) 0.0259(10) Uani 1 1 d . . .
H81A H 0.4594 0.2925 0.7599 0.031 Uiso 1 1 calc R . .
H81B H 0.3895 0.2923 0.7017 0.031 Uiso 1 1 calc R . .
C60 C 0.4133(2) 0.0959(3) 0.6975(2) 0.0244(10) Uani 1 1 d . . .
C14 C 0.8646(2) 0.1922(2) 0.2206(2) 0.0239(10) Uani 1 1 d . . .
H14A H 0.8715 0.1790 0.2655 0.029 Uiso 1 1 calc R . .
C79 C 0.2300(2) 0.1630(2) 0.3887(2) 0.0220(10) Uani 1 1 d . . .
C41 C 0.6764(3) 0.2708(2) 0.0544(2) 0.0260(10) Uani 1 1 d . . .
H41A H 0.7328 0.2901 0.0697 0.031 Uiso 1 1 calc R . .
H41B H 0.6597 0.2887 0.0143 0.031 Uiso 1 1 calc R . .
O1H O 0.4500(2) 0.1381(2) 0.0260(2) 0.0501(10) Uiso 0.50 1 d P A 1
H1H H 0.4635 0.1796 0.0473 0.060 Uiso 0.50 1 d P B 1
C71 C 0.4093(2) 0.1924(2) 0.4590(2) 0.0218(10) Uani 1 1 d . . .
H71 H 0.4064 0.2298 0.4891 0.026 Uiso 1 1 calc R . .
C19 C 0.7490(2) 0.1810(2) 0.1260(2) 0.0217(10) Uani 1 1 d . . .
H27 H 0.7834 0.2100 0.1064 0.026 Uiso 1 1 calc R . .
C24 C 0.6761(2) 0.0922(3) -0.1487(2) 0.0236(10) Uani 1 1 d . . .
C18 C 0.6714(2) 0.1597(2) 0.0948(2) 0.0223(10) Uani 1 1 d . . .
C100 C 0.1573(3) 0.3025(3) 0.6136(3) 0.0347(12) Uani 1 1 d . . .
H10A H 0.1011 0.2853 0.5974 0.042 Uiso 1 1 calc R . .
H10B H 0.1709 0.2811 0.6519 0.042 Uiso 1 1 calc R . .
C65 C 0.4087(2) 0.1594(2) 0.6869(2) 0.0207(9) Uani 1 1 d . . .
C55 C 0.2294(2) 0.1083(3) 0.7027(2) 0.0235(10) Uani 1 1 d . . .
C29 C 1.0499(2) 0.2784(2) 0.0780(2) 0.0240(10) Uani 1 1 d . . .
H29A H 1.0066 0.2927 0.0743 0.029 Uiso 1 1 calc R . .
H29B H 1.0818 0.2949 0.1266 0.029 Uiso 1 1 calc R . .
C25 C 0.7306(2) 0.1600(2) -0.1103(2) 0.0210(10) Uani 1 1 d . . .
C56 C 0.2820(2) 0.1625(2) 0.6852(2) 0.0226(10) Uani 1 1 d . . .
C74 C 0.1720(2) 0.0992(3) 0.3474(2) 0.0236(10) Uani 1 1 d . . .
C5 C 0.9083(2) 0.1905(2) -0.0413(2) 0.0207(9) Uani 1 1 d . . .
H29 H 0.9013 0.2236 -0.0095 0.025 Uiso 1 1 calc R . .
C1 C 0.8701(2) 0.1177(2) -0.1548(2) 0.0211(10) Uani 1 1 d . . .
C30 C 1.0970(3) 0.3162(2) 0.0360(2) 0.0278(11) Uani 1 1 d . . .
H30A H 1.0684 0.2951 -0.0133 0.033 Uiso 1 1 calc R . .
H30B H 1.1451 0.3089 0.0455 0.033 Uiso 1 1 calc R . .
C88 C 0.5957(3) 0.3169(2) 0.5370(2) 0.0301(11) Uani 1 1 d . . .
H88A H 0.5677 0.2947 0.4877 0.036 Uiso 1 1 calc R . .
H88B H 0.6447 0.3115 0.5473 0.036 Uiso 1 1 calc R . .
C48 C 0.8919(3) 0.3122(3) -0.1460(3) 0.0318(11) Uani 1 1 d . . .
H48A H 0.9356 0.2990 -0.1302 0.038 Uiso 1 1 calc R . .
H48B H 0.8693 0.2918 -0.1961 0.038 Uiso 1 1 calc R . .
C47 C 0.8320(2) 0.2778(2) -0.1117(2) 0.0250(10) Uani 1 1 d . . .
H47A H 0.8557 0.2946 -0.0614 0.030 Uiso 1 1 calc R . .
H47B H 0.7899 0.2935 -0.1246 0.030 Uiso 1 1 calc R . .
C87 C 0.5492(2) 0.2784(2) 0.5793(2) 0.0236(10) Uani 1 1 d . . .
H87A H 0.5056 0.2924 0.5760 0.028 Uiso 1 1 calc R . .
H87B H 0.5814 0.2950 0.6279 0.028 Uiso 1 1 calc R . .
C82 C 0.3773(3) 0.3076(3) 0.7977(3) 0.0411(13) Uani 1 1 d . . .
H82A H 0.3210 0.2900 0.7805 0.049 Uiso 1 1 calc R . .
H82B H 0.3904 0.2896 0.8386 0.049 Uiso 1 1 calc R . .
C101 C 0.1916(3) 0.3832(3) 0.6405(3) 0.0430(13) Uani 1 1 d . . .
H10C H 0.1752 0.4048 0.6033 0.052 Uiso 1 1 calc R . .
H10D H 0.2478 0.4011 0.6544 0.052 Uiso 1 1 calc R . .
C35 C 0.9012(3) 0.2744(3) 0.2373(2) 0.0306(11) Uani 1 1 d . . .
H35A H 0.9574 0.2907 0.2528 0.037 Uiso 1 1 calc R . .
H35B H 0.8869 0.2898 0.1949 0.037 Uiso 1 1 calc R . .
C94 C 0.3951(3) 0.3140(3) 0.3555(3) 0.0327(12) Uani 1 1 d . . .
H94A H 0.4385 0.3006 0.3719 0.039 Uiso 1 1 calc R . .
H94B H 0.3734 0.2942 0.3053 0.039 Uiso 1 1 calc R . .
C31 C 1.1156(3) 0.3970(3) 0.0535(2) 0.0354(12) Uani 1 1 d . . .
H31A H 1.0672 0.4032 0.0471 0.042 Uiso 1 1 calc R . .
H31B H 1.1460 0.4175 0.1025 0.042 Uiso 1 1 calc R . .
C42 C 0.6497(3) 0.2970(3) 0.1121(3) 0.0491(15) Uani 1 1 d . . .
H42A H 0.5940 0.2825 0.0941 0.059 Uiso 1 1 calc R . .
H42B H 0.6594 0.2724 0.1487 0.059 Uiso 1 1 calc R . .
C9C C 0.6570(3) 0.3345(4) 0.7969(4) 0.0615(19) Uani 1 1 d D . .
C89 C 0.6112(3) 0.3965(3) 0.5526(3) 0.0408(13) Uani 1 1 d . . .
H89A H 0.5619 0.4011 0.5447 0.049 Uiso 1 1 calc R . .
H89B H 0.6406 0.4184 0.6017 0.049 Uiso 1 1 calc R . .
C32 C 1.1587(3) 0.4396(3) 0.0120(3) 0.0445(14) Uani 1 1 d . . .
H32A H 1.1318 0.4162 -0.0373 0.053 Uiso 1 1 calc R . .
H32B H 1.2102 0.4393 0.0229 0.053 Uiso 1 1 calc R . .
C49 C 0.9212(3) 0.3929(3) -0.1316(3) 0.0402(13) Uani 1 1 d . . .
H49A H 0.9443 0.4135 -0.0815 0.048 Uiso 1 1 calc R . .
H49B H 0.8777 0.4062 -0.1472 0.048 Uiso 1 1 calc R . .
C91 C 0.6581(4) 0.5145(3) 0.5227(3) 0.0581(17) Uani 1 1 d . . .
H91A H 0.6818 0.5381 0.5723 0.070 Uiso 1 1 calc R . .
H91B H 0.6055 0.5121 0.5092 0.070 Uiso 1 1 calc R . .
C7C C 0.6489(4) 0.2142(4) 0.7465(4) 0.071(2) Uani 1 1 d D . .
H7C H 0.6305 0.1640 0.7422 0.085 Uiso 1 1 calc R . .
O2E O 1.1394(7) 0.8831(9) 0.3289(7) 0.052(4) Uani 0.50 1 d PD C 2
H2E H 1.1642 0.9070 0.3695 0.063 Uiso 0.50 1 calc PR C 2
C90 C 0.6544(3) 0.4387(3) 0.5109(3) 0.0460(14) Uani 1 1 d . . .
H90A H 0.6290 0.4141 0.4617 0.055 Uiso 1 1 calc R . .
H90B H 0.7068 0.4406 0.5235 0.055 Uiso 1 1 calc R . .
C50 C 0.9805(4) 0.4261(3) -0.1665(4) 0.0613(18) Uani 1 1 d . . .
H50A H 1.0242 0.4131 -0.1502 0.074 Uiso 1 1 calc R . .
H50B H 0.9575 0.4045 -0.2164 0.074 Uiso 1 1 calc R . .
C95 C 0.4247(3) 0.3948(3) 0.3708(3) 0.0434(14) Uani 1 1 d . . .
H95A H 0.4486 0.4150 0.4208 0.052 Uiso 1 1 calc R . .
H95B H 0.3813 0.4085 0.3561 0.052 Uiso 1 1 calc R . .
C102 C 0.1681(4) 0.4076(3) 0.7019(3) 0.0522(16) Uani 1 1 d . . .
H10E H 0.1833 0.4601 0.7111 0.063 Uiso 1 1 calc R . .
H10F H 0.1119 0.3845 0.6897 0.063 Uiso 1 1 calc R . .
C10C C 0.7031(3) 0.3571(4) 0.7571(4) 0.0583(18) Uani 1 1 d D . .
C33 C 1.1664(4) 0.5173(3) 0.0259(3) 0.0505(15) Uani 1 1 d . . .
H33A H 1.1147 0.5171 0.0153 0.061 Uiso 1 1 calc R . .
H33B H 1.1930 0.5402 0.0753 0.061 Uiso 1 1 calc R . .
C8C C 0.6252(4) 0.2546(5) 0.7916(4) 0.077(2) Uani 1 1 d D . .
C34 C 1.2087(4) 0.5621(3) -0.0140(3) 0.0550(16) Uani 1 1 d . . .
H34A H 1.1773 0.5467 -0.0622 0.083 Uiso 1 1 calc R . .
H34B H 1.2565 0.5563 -0.0101 0.083 Uiso 1 1 calc R . .
H34C H 1.2199 0.6126 0.0043 0.083 Uiso 1 1 calc R . .
C2G C 0.2081(4) 0.1833(3) -0.1214(3) 0.0584(18) Uani 1 1 d . . .
H2G H 0.2601 0.2120 -0.1230 0.070 Uiso 1 1 calc R . .
C6A C 0.8502(5) 0.7652(5) 0.7542(5) 0.031(2) Uiso 0.50 1 d PD D 1
C83 C 0.4108(4) 0.3887(3) 0.8193(3) 0.0591(18) Uani 1 1 d . . .
H83A H 0.3881 0.4067 0.7817 0.071 Uiso 1 1 calc R . .
H83B H 0.4663 0.4070 0.8268 0.071 Uiso 1 1 calc R . .
C36 C 0.8786(4) 0.3111(3) 0.2916(3) 0.0565(17) Uani 1 1 d . . .
H36A H 0.8911 0.2944 0.3336 0.068 Uiso 1 1 calc R . .
H36B H 0.8228 0.2968 0.2754 0.068 Uiso 1 1 calc R . .
C103 C 0.2032(4) 0.3898(4) 0.7663(3) 0.0645(19) Uani 1 1 d . . .
H10G H 0.2594 0.4119 0.7777 0.077 Uiso 1 1 calc R . .
H10H H 0.1870 0.3372 0.7573 0.077 Uiso 1 1 calc R . .
C96 C 0.4833(4) 0.4275(3) 0.3348(4) 0.0627(18) Uani 1 1 d . . .
H96A H 0.5287 0.4174 0.3528 0.075 Uiso 1 1 calc R . .
H96B H 0.4609 0.4037 0.2852 0.075 Uiso 1 1 calc R . .
C10A C 0.8461(7) 0.6535(7) 0.6871(7) 0.046(3) Uiso 0.50 1 d PD D 1
C11C C 0.5803(5) 0.2276(6) 0.8303(5) 0.107(4) Uani 1 1 d D . .
H11C H 0.5597 0.1777 0.8277 0.128 Uiso 1 1 calc R . .
C1C C 0.7088(7) 0.1857(8) 0.6697(5) 0.177(9) Uani 1 1 d D . .
H1C H 0.6877 0.1363 0.6689 0.212 Uiso 1 1 calc R . .
C51 C 1.0105(4) 0.5078(4) -0.1540(4) 0.079(2) Uani 1 1 d . . .
H51A H 1.0235 0.5294 -0.1046 0.094 Uiso 1 1 calc R . .
H51B H 1.0578 0.5255 -0.1666 0.094 Uiso 1 1 calc R . .
C43 C 0.6877(4) 0.3778(3) 0.1435(4) 0.066(2) Uani 1 1 d . . .
H43A H 0.6704 0.4023 0.1094 0.080 Uiso 1 1 calc R . .
H43B H 0.7436 0.3939 0.1542 0.080 Uiso 1 1 calc R . .
C13C C 0.5904(6) 0.3471(7) 0.8818(6) 0.117(4) Uani 1 1 d D . .
H13C H 0.5778 0.3755 0.9131 0.140 Uiso 1 1 calc R . .
C7A C 0.9009(6) 0.8030(6) 0.7266(5) 0.038(3) Uiso 0.50 1 d PD D 1
H30 H 0.9212 0.8539 0.7407 0.045 Uiso 0.50 1 calc PR D 1
C44 C 0.6699(4) 0.4006(4) 0.2099(4) 0.077(2) Uani 1 1 d . . .
H44A H 0.6138 0.3801 0.1998 0.092 Uiso 1 1 calc R . .
H44B H 0.6879 0.4535 0.2220 0.092 Uiso 1 1 calc R . .
C52 C 0.9553(5) 0.5312(4) -0.1933(4) 0.081(2) Uani 1 1 d . . .
H52A H 0.9125 0.5221 -0.1749 0.122 Uiso 1 1 calc R . .
H52B H 0.9364 0.5046 -0.2414 0.122 Uiso 1 1 calc R . .
H52C H 0.9800 0.5827 -0.1898 0.122 Uiso 1 1 calc R . .
C6C C 0.6944(5) 0.2406(7) 0.7099(4) 0.106(3) Uani 1 1 d D . .
C14C C 0.6375(5) 0.3786(6) 0.8402(4) 0.103(3) Uani 1 1 d D . .
H14C H 0.6546 0.4285 0.8426 0.123 Uiso 1 1 calc R . .
C5C C 0.7238(5) 0.3133(6) 0.7143(4) 0.085(3) Uani 1 1 d D . .
C2H C 0.4252(6) 0.1328(6) -0.0480(5) 0.030(2) Uiso 0.50 1 d P A 1
H2H H 0.4699 0.1408 -0.0636 0.036 Uiso 0.50 1 d P E 1
C4A C 0.7696(7) 0.6548(7) 0.7678(7) 0.043(3) Uiso 0.50 1 d PD D 1
H4A H 0.7502 0.6039 0.7565 0.052 Uiso 0.50 1 calc PR D 1
C92 C 0.7027(4) 0.5607(4) 0.4837(4) 0.074(2) Uani 1 1 d . . .
H92A H 0.7554 0.5648 0.4977 0.111 Uiso 1 1 calc R . .
H92B H 0.7024 0.6086 0.4936 0.111 Uiso 1 1 calc R . .
H92C H 0.6790 0.5385 0.4344 0.111 Uiso 1 1 calc R . .
C2E C 1.0704(11) 0.8220(17) 0.3178(12) 0.22(2) Uani 0.50 1 d PD F 1
H2E1 H 1.1027 0.7939 0.3194 0.258 Uiso 0.50 1 calc PR F 1
C1A C 0.8215(6) 0.7993(6) 0.8049(5) 0.041(3) Uiso 0.50 1 d PD D 1
H1A H 0.8404 0.8501 0.8166 0.050 Uiso 0.50 1 calc PR D 1
C46 C 0.6895(6) 0.4024(4) 0.3391(5) 0.107(3) Uani 1 1 d . . .
H46A H 0.6343 0.3870 0.3295 0.160 Uiso 1 1 calc R . .
H46B H 0.7145 0.4548 0.3548 0.160 Uiso 1 1 calc R . .
H46C H 0.7090 0.3813 0.3747 0.160 Uiso 1 1 calc R . .
O1C O 0.7236(6) 0.4807(4) 0.7853(5) 0.171(4) Uani 1 1 d U . .
C12C C 0.5659(5) 0.2744(9) 0.8729(5) 0.109(4) Uani 1 1 d D . .
H12C H 0.5352 0.2540 0.8995 0.131 Uiso 1 1 calc R . .
C3G C 0.2051(5) 0.2037(4) -0.0487(4) 0.092(3) Uani 1 1 d . . .
H3G1 H 0.1550 0.1739 -0.0464 0.138 Uiso 1 1 calc R . .
H3G2 H 0.2135 0.2544 -0.0369 0.138 Uiso 1 1 calc R . .
H3G3 H 0.2449 0.1959 -0.0163 0.138 Uiso 1 1 calc R . .
C104 C 0.1816(5) 0.4155(4) 0.8283(4) 0.091(3) Uani 1 1 d . . .
H31 H 0.1949 0.4672 0.8361 0.137 Uiso 1 1 calc R . .
H32 H 0.2096 0.4057 0.8689 0.137 Uiso 1 1 calc R . .
H33 H 0.1267 0.3900 0.8194 0.137 Uiso 1 1 calc R . .
C85 C 0.4294(9) 0.5009(6) 0.9004(5) 0.176(7) Uani 1 1 d . . .
H85A H 0.4041 0.5158 0.8616 0.211 Uiso 1 1 calc R . .
H85B H 0.4848 0.5203 0.9065 0.211 Uiso 1 1 calc R . .
C84 C 0.3971(5) 0.4183(4) 0.8849(4) 0.091(3) Uani 1 1 d . . .
H84A H 0.4225 0.4034 0.9237 0.109 Uiso 1 1 calc R . .
H84B H 0.3418 0.3989 0.8787 0.109 Uiso 1 1 calc R . .
C97 C 0.5087(4) 0.5088(4) 0.3441(5) 0.086(3) Uani 1 1 d . . .
H97A H 0.5181 0.5318 0.3924 0.103 Uiso 1 1 calc R . .
H97B H 0.5570 0.5286 0.3335 0.103 Uiso 1 1 calc R . .
C5A C 0.8188(7) 0.6879(7) 0.7367(7) 0.054(3) Uiso 0.50 1 d PD D 1
C2A C 0.7736(6) 0.7652(7) 0.8336(6) 0.063(4) Uiso 0.50 1 d PD D 1
H2A H 0.7591 0.7911 0.8654 0.076 Uiso 0.50 1 calc PR D 1
C98 C 0.4513(6) 0.5253(5) 0.2998(5) 0.103(3) Uani 1 1 d . . .
H98A H 0.4367 0.4973 0.2527 0.154 Uiso 1 1 calc R . .
H98B H 0.4720 0.5766 0.3015 0.154 Uiso 1 1 calc R . .
H98C H 0.4064 0.5132 0.3153 0.154 Uiso 1 1 calc R . .
C45 C 0.7059(6) 0.3776(5) 0.2737(4) 0.094(3) Uani 1 1 d . . .
H45A H 0.6866 0.3246 0.2622 0.112 Uiso 1 1 calc R . .
H45B H 0.7618 0.3969 0.2832 0.112 Uiso 1 1 calc R . .
C3H C 0.3627(6) 0.0575(6) -0.0886(5) 0.038(2) Uiso 0.50 1 d P A 1
H3H1 H 0.3815 0.0207 -0.0790 0.057 Uiso 0.50 1 calc PR A 1
H3H2 H 0.3500 0.0549 -0.1378 0.057 Uiso 0.50 1 calc PR A 1
H3H3 H 0.3170 0.0495 -0.0748 0.057 Uiso 0.50 1 calc PR A 1
C2C C 0.7536(7) 0.2124(8) 0.6352(6) 0.178(9) Uani 1 1 d D . .
H2C H 0.7650 0.1798 0.6071 0.214 Uiso 1 1 calc R . .
C3C C 0.7875(6) 0.2862(11) 0.6357(5) 0.232(12) Uani 1 1 d D . .
H3C H 0.8203 0.3010 0.6092 0.279 Uiso 1 1 calc R . .
C1H C 0.3972(7) 0.1895(7) -0.0619(6) 0.054(3) Uiso 0.50 1 d P A 1
H1H1 H 0.4358 0.2358 -0.0364 0.080 Uiso 0.50 1 d P G 1
H1H2 H 0.3523 0.1814 -0.0482 0.080 Uiso 0.50 1 d P H 1
H1H3 H 0.3847 0.1872 -0.1098 0.080 Uiso 0.50 1 d P I 1
C15C C 0.7377(5) 0.4353(7) 0.7544(5) 0.111(4) Uani 1 1 d D . .
H15C H 0.7702 0.4491 0.7281 0.133 Uiso 1 1 d . . .
C37 C 0.9185(6) 0.3925(4) 0.3092(4) 0.104(3) Uani 1 1 d . . .
H37A H 0.8939 0.4102 0.2723 0.124 Uiso 1 1 calc R . .
H37B H 0.9723 0.4061 0.3106 0.124 Uiso 1 1 calc R . .
C4C C 0.7728(5) 0.3351(7) 0.6740(5) 0.132(5) Uani 1 1 d D . .
H4C H 0.7952 0.3843 0.6740 0.158 Uiso 1 1 calc R . .
C1G C 0.1487(5) 0.1950(4) -0.1753(5) 0.097(3) Uani 1 1 d . . .
H1G1 H 0.1533 0.1812 -0.2206 0.146 Uiso 1 1 calc R . .
H1G2 H 0.1572 0.2457 -0.1650 0.146 Uiso 1 1 calc R . .
H1G3 H 0.0976 0.1656 -0.1750 0.146 Uiso 1 1 calc R . .
C1E C 1.0039(19) 0.7791(19) 0.2623(13) 0.21(3) Uani 0.50 1 d PD F 1
H1E1 H 0.9999 0.8052 0.2197 0.317 Uiso 0.50 1 d P J 1
H1E2 H 0.9564 0.7650 0.2656 0.317 Uiso 0.50 1 d P K 1
H1E3 H 1.0046 0.7333 0.2320 0.317 Uiso 0.50 1 d P L 1
C3A C 0.7420(8) 0.6876(8) 0.8172(8) 0.077(5) Uiso 0.50 1 d PD D 1
H3A H 0.7065 0.6603 0.8369 0.092 Uiso 0.50 1 calc PR D 1
C86 C 0.4156(10) 0.5312(9) 0.9672(7) 0.246(10) Uani 1 1 d . . .
H86A H 0.3614 0.5215 0.9575 0.370 Uiso 1 1 calc R . .
H86B H 0.4459 0.5831 0.9830 0.370 Uiso 1 1 calc R . .
H86C H 0.4308 0.5081 1.0028 0.370 Uiso 1 1 calc R . .
O1J O 0.6972(2) 0.1120(2) 0.36470(18) 0.0410(9) Uani 1 1 d . . .
H1J H 0.6498 0.0886 0.3477 0.049 Uiso 1 1 calc R . .
C2J C 0.7138(4) 0.1868(4) 0.3835(4) 0.0654(19) Uani 1 1 d . . .
H2J H 0.7029 0.2034 0.3407 0.078 Uiso 1 1 calc R . .
C3J C 0.6665(4) 0.2020(4) 0.4243(4) 0.075(2) Uani 1 1 d . . .
H3J1 H 0.6127 0.1794 0.3963 0.112 Uiso 1 1 calc R . .
H3J2 H 0.6821 0.2539 0.4389 0.112 Uiso 1 1 calc R . .
H3J3 H 0.6735 0.1826 0.4647 0.112 Uiso 1 1 calc R . .
C1J C 0.7978(4) 0.2238(5) 0.4208(5) 0.117(4) Uani 1 1 d . . .
H1J1 H 0.8095 0.2079 0.4628 0.176 Uiso 1 1 calc R . .
H1J2 H 0.8128 0.2759 0.4326 0.176 Uiso 1 1 calc R . .
H1J3 H 0.8260 0.2119 0.3915 0.176 Uiso 1 1 calc R . .
O1F O 0.3126(2) 0.0976(3) 0.0533(2) 0.0642(13) Uani 1 1 d . . .
H1F H 0.3261 0.0950 0.0940 0.077 Uiso 1 1 calc R . .
C2F C 0.2379(4) 0.0433(5) 0.0179(5) 0.084(2) Uani 1 1 d . . .
H2F H 0.2204 0.0537 -0.0273 0.101 Uiso 1 1 calc R . .
C3F C 0.1826(4) 0.0460(6) 0.0538(4) 0.113(4) Uani 1 1 d . . .
H3F1 H 0.1332 0.0059 0.0298 0.170 Uiso 1 1 calc R . .
H3F2 H 0.1768 0.0914 0.0547 0.170 Uiso 1 1 calc R . .
H3F3 H 0.2012 0.0425 0.1008 0.170 Uiso 1 1 calc R . .
C1F C 0.2395(5) -0.0312(5) 0.0025(6) 0.145(5) Uani 1 1 d . . .
H1F1 H 0.2712 -0.0320 -0.0270 0.218 Uiso 1 1 calc R . .
H1F2 H 0.1875 -0.0674 -0.0208 0.218 Uiso 1 1 calc R . .
H1F3 H 0.2609 -0.0417 0.0455 0.218 Uiso 1 1 calc R . .
O1I O 0.2292(4) 0.0068(4) 0.4311(3) 0.0344(16) Uiso 0.50 1 d P M 1
H1I H 0.2171 0.0420 0.4313 0.041 Uiso 0.50 1 calc PR M 1
C2I C 0.2798(5) 0.0164(5) 0.4954(4) 0.024(2) Uiso 0.50 1 d P M 1
H2I H 0.3196 0.0667 0.5115 0.029 Uiso 0.50 1 calc PR M 1
C3I C 0.3161(5) -0.0349(5) 0.4855(5) 0.027(2) Uiso 0.50 1 d P M 1
H3I1 H 0.2765 -0.0838 0.4673 0.040 Uiso 0.50 1 calc PR M 1
H3I2 H 0.3509 -0.0315 0.5296 0.040 Uiso 0.50 1 calc PR M 1
H3I3 H 0.3446 -0.0231 0.4533 0.040 Uiso 0.50 1 calc PR M 1
C1I C 0.2367(5) 0.0012(5) 0.5460(5) 0.030(2) Uiso 0.50 1 d P M 1
H1I1 H 0.2190 0.0392 0.5559 0.045 Uiso 0.50 1 calc PR M 1
H1I2 H 0.2703 -0.0004 0.5884 0.045 Uiso 0.50 1 calc PR M 1
H1I3 H 0.1927 -0.0451 0.5266 0.045 Uiso 0.50 1 calc PR M 1
O1D O 0.6062(2) 0.88743(19) 0.80895(18) 0.0417(9) Uani 1 1 d D . .
H1D H 0.5940 0.9117 0.8382 0.050 Uiso 1 1 d . . .
C8A C 0.9266(6) 0.7696(6) 0.6754(6) 0.035(3) Uiso 0.50 1 d PD D 1
C3D C 0.4786(4) 0.8132(5) 0.7368(4) 0.101(3) Uani 1 1 d D . .
H3D1 H 0.4593 0.8410 0.7639 0.152 Uiso 1 1 calc R . .
H3D2 H 0.4419 0.7630 0.7206 0.152 Uiso 1 1 calc R . .
H3D3 H 0.4859 0.8327 0.6976 0.152 Uiso 1 1 calc R . .
C1D C 0.5622(6) 0.7631(4) 0.8097(4) 0.098(3) Uani 1 1 d D . .
H1D1 H 0.5823 0.7394 0.7801 0.147 Uiso 1 1 d . . .
H1D2 H 0.5142 0.7277 0.8120 0.147 Uiso 1 1 d . . .
H1D3 H 0.5988 0.7839 0.8558 0.147 Uiso 1 1 d . . .
C14A C 0.9122(8) 0.6568(9) 0.6096(8) 0.065(4) Uiso 0.50 1 d PD D 1
H34 H 0.8906 0.6060 0.5938 0.078 Uiso 0.50 1 calc PR D 1
C12A C 0.9944(9) 0.7715(9) 0.6005(8) 0.071(4) Uiso 0.50 1 d PD D 1
H12A H 1.0293 0.7950 0.5785 0.086 Uiso 0.50 1 calc PR D 1
C9A C 0.8914(8) 0.6894(8) 0.6603(7) 0.069(4) Uiso 0.50 1 d PD D 1
C11A C 0.9780(8) 0.8126(8) 0.6477(7) 0.061(4) Uiso 0.50 1 d PD D 1
H11A H 0.9990 0.8635 0.6598 0.073 Uiso 0.50 1 calc PR D 1
C2D C 0.5490(5) 0.8172(4) 0.7779(7) 0.135(5) Uani 1 1 d . . .
H2D H 0.5272 0.8226 0.8224 0.162 Uiso 1 1 d . . .
O1A O 0.7961(14) 0.5624(13) 0.6811(12) 0.215(10) Uiso 0.50 1 d P D 1
C7B C 0.9227(7) 0.7921(8) 0.6976(7) 0.053(4) Uiso 0.50 1 d PD N 2
H7B H 0.9424 0.8427 0.7148 0.063 Uiso 0.50 1 calc PR N 2
C10B C 0.8688(9) 0.6430(8) 0.6552(8) 0.078(5) Uiso 0.50 1 d PD N 2
C6B C 0.8707(8) 0.7534(8) 0.7261(7) 0.071(4) Uiso 0.50 1 d PD N 2
O1B O 0.8225 0.5223 0.6491 0.068 Uiso 0.50 1 d P N 2
C1B C 0.8407 0.7825 0.7748 0.050 Uiso 0.50 1 d PD N 2
H35 H 0.8570 0.8331 0.7886 0.060 Uiso 0.50 1 calc PR N 2
C4B C 0.7901(9) 0.6406(9) 0.7392(8) 0.078(5) Uiso 0.50 1 d PD N 2
H4B H 0.7721 0.5898 0.7278 0.094 Uiso 0.50 1 calc PR N 2
C8B C 0.9520(8) 0.7696(8) 0.6468(7) 0.058(4) Uiso 0.50 1 d PD N 2
C5B C 0.8395(8) 0.6717(8) 0.7073(8) 0.054(4) Uiso 0.50 1 d PD N 2
C3B C 0.7576(8) 0.6677(8) 0.7882(8) 0.055(4) Uiso 0.50 1 d PD N 2
C15B C 0.8522 0.5490 0.6238 0.070 Uiso 0.50 1 d PD N 2
H15B H 0.8693 0.5304 0.5895 0.084 Uiso 0.50 1 calc PR N 2
C9B C 0.9180(10) 0.6924(9) 0.6281(9) 0.084(5) Uiso 0.50 1 d PD N 2
C2B C 0.7915(6) 0.7413(9) 0.8008(7) 0.090(5) Uiso 0.50 1 d PD N 2
H2B H 0.7773 0.7666 0.8333 0.108 Uiso 0.50 1 calc PR N 2
C14B C 0.9412(11) 0.6653(11) 0.5760(9) 0.078(5) Uiso 0.50 1 d PD N 2
H14B H 0.9234 0.6149 0.5587 0.094 Uiso 0.50 1 calc PR N 2
C11B C 1.0013(8) 0.8105(9) 0.6168(8) 0.065(4) Uiso 0.50 1 d PD N 2
H11B H 1.0211 0.8611 0.6333 0.078 Uiso 0.50 1 calc PR N 2
C12B C 1.0230(10) 0.7859(10) 0.5680(9) 0.098(6) Uiso 0.50 1 d PD N 2
H12B H 1.0567 0.8148 0.5478 0.117 Uiso 0.50 1 calc PR N 2
C13B C 0.9904(10) 0.7122(9) 0.5497(10) 0.099(6) Uiso 0.50 1 d PD N 2
H13B H 1.0035 0.6903 0.5140 0.118 Uiso 0.50 1 calc PR N 2
C13A C 0.9612(12) 0.6958(12) 0.5838(11) 0.108(8) Uiso 0.50 1 d PD D 1
H13A H 0.9758 0.6714 0.5510 0.130 Uiso 0.50 1 calc PR D 1
C15A C 0.8338(13) 0.5708(10) 0.6625(11) 0.111(7) Uiso 0.50 1 d PD D 1
H15A H 0.8557 0.5443 0.6397 0.134 Uiso 0.50 1 calc PR D 1
C38 C 0.9169(8) 0.4301(7) 0.3780(7) 0.166(5) Uani 1 1 d U . .
H38A H 0.9430 0.4132 0.4147 0.199 Uiso 1 1 calc R . .
H38B H 0.8631 0.4144 0.3769 0.199 Uiso 1 1 calc R . .
C39 C 0.9568(12) 0.5195(11) 0.3989(11) 0.264(9) Uani 1 1 d U . .
H39A H 0.9313 0.5365 0.3620 0.317 Uiso 1 1 calc R . .
H39B H 0.9472 0.5371 0.4412 0.317 Uiso 1 1 calc R . .
C40 C 1.0457(18) 0.5540(15) 0.4109(15) 0.354(14) Uani 1 1 d U . .
H40A H 1.0667 0.5424 0.4521 0.531 Uiso 1 1 d . . .
H40B H 1.0547 0.6052 0.4231 0.531 Uiso 1 1 d . . .
H40C H 1.0516 0.5383 0.3738 0.531 Uiso 1 1 d . . .
O1E O 1.1150(9) 0.8855(7) 0.3124(7) 0.059(5) Uani 0.50 1 d PD F 1
H1E H 1.1597 0.8953 0.3358 0.070 Uiso 0.50 1 d P O 1
C5E C 1.0592(9) 0.8449(7) 0.3231(7) 0.041(4) Uiso 0.50 1 d PD C 2
H5E H 1.0297 0.8756 0.3187 0.049 Uiso 0.50 1 calc PR C 2
C4E C 1.0655(10) 0.8184(16) 0.3905(9) 0.127(15) Uani 0.50 1 d PD C 2
H4E1 H 1.1120 0.8527 0.4266 0.190 Uiso 0.50 1 calc PR C 2
H4E2 H 1.0677 0.7712 0.3821 0.190 Uiso 0.50 1 calc PR C 2
H4E3 H 1.0210 0.8148 0.4049 0.190 Uiso 0.50 1 calc PR C 2
C6E C 1.0276(11) 0.7807(9) 0.2651(10) 0.065(6) Uani 0.50 1 d PD C 2
H6E1 H 1.0411 0.7949 0.2254 0.098 Uiso 0.50 1 calc PR C 2
H6E2 H 0.9720 0.7585 0.2536 0.098 Uiso 0.50 1 calc PR C 2
H6E3 H 1.0488 0.7463 0.2780 0.098 Uiso 0.50 1 calc PR C 2
C4H C 0.4293(10) 0.2401(9) -0.0075(9) 0.090(5) Uiso 0.50 1 d P P 2
H4H1 H 0.4711 0.2762 0.0314 0.135 Uiso 0.50 1 calc PR P 2
H4H2 H 0.3823 0.2243 0.0049 0.135 Uiso 0.50 1 calc PR P 2
H4H3 H 0.4219 0.2609 -0.0469 0.135 Uiso 0.50 1 calc PR P 2
C5H C 0.4485(9) 0.1772(9) -0.0257(8) 0.073(4) Uiso 0.50 1 d P P 2
H5H H 0.4986 0.1935 -0.0347 0.088 Uiso 0.50 1 calc PR P 2
C6H C 0.3850(11) 0.1134(10) -0.0881(10) 0.099(6) Uiso 0.50 1 d P P 2
H6H1 H 0.4018 0.0742 -0.0956 0.149 Uiso 0.50 1 calc PR P 2
H6H2 H 0.3774 0.1309 -0.1296 0.149 Uiso 0.50 1 calc PR P 2
H6H3 H 0.3370 0.0958 -0.0776 0.149 Uiso 0.50 1 calc PR P 2
O2H O 0.4500(2) 0.1381(2) 0.0260(2) 0.0501(10) Uiso 0.50 1 d P P 2
H2H1 H 0.4107 0.1014 0.0138 0.060 Uiso 0.50 1 d P Q 2
C3E C 1.0617(17) 0.8314(16) 0.3883(11) 0.112(11) Uiso 0.50 1 d PD F 1
H3E1 H 1.0915 0.8815 0.4142 0.169 Uiso 0.50 1 calc PR F 1
H3E2 H 1.0800 0.8002 0.4123 0.169 Uiso 0.50 1 calc PR F 1
H3E3 H 1.0078 0.8185 0.3841 0.169 Uiso 0.50 1 calc PR F 1
O1W O 0.2506(13) -0.0792(12) 0.5053(12) 0.213(9) Uiso 0.50 1 d P R 2

loop_
_atom_site_aniso_label
_atom_site_aniso_U_11
_atom_site_aniso_U_22
_atom_site_aniso_U_33
_atom_site_aniso_U_23
_atom_site_aniso_U_13
_atom_site_aniso_U_12
O19 0.0213(16) 0.0344(18) 0.0193(15) 0.0068(14) 0.0035(13) 0.0174(14)
O18 0.0281(17) 0.0391(19) 0.0226(17) 0.0146(15) 0.0135(14) 0.0231(15)
O16 0.0318(18) 0.042(2) 0.0276(17) 0.0203(15) 0.0183(15) 0.0237(16)
O10 0.0207(16) 0.0345(19) 0.0227(17) 0.0041(14) 0.0105(14) 0.0081(14)
O24 0.0188(16) 0.039(2) 0.0205(16) 0.0048(15) 0.0068(13) 0.0070(15)
O1 0.0135(15) 0.051(2) 0.0147(15) 0.0024(15) 0.0029(12) 0.0132(15)
O4 0.0231(17) 0.0334(18) 0.0237(16) 0.0106(15) 0.0124(14) 0.0153(15)
O5 0.0201(16) 0.0352(19) 0.0316(18) 0.0167(15) 0.0133(15) 0.0150(15)
O3 0.0202(16) 0.0360(19) 0.0200(16) 0.0111(14) 0.0080(13) 0.0161(14)
O6 0.0285(18) 0.045(2) 0.0315(18) 0.0211(16) 0.0191(15) 0.0257(16)
O21 0.0235(17) 0.046(2) 0.0154(15) 0.0068(14) 0.0061(13) 0.0177(16)
O2 0.0210(17) 0.046(2) 0.0195(16) 0.0033(15) 0.0035(13) 0.0207(15)
O11 0.0143(15) 0.042(2) 0.0249(17) 0.0024(15) 0.0067(13) 0.0069(15)
O22 0.0184(16) 0.040(2) 0.0206(16) -0.0004(14) 0.0071(13) 0.0067(15)
O14 0.0183(16) 0.046(2) 0.0295(18) 0.0225(16) 0.0060(14) 0.0110(15)
O20 0.0203(16) 0.042(2) 0.0183(16) 0.0015(14) 0.0001(13) 0.0197(16)
O7 0.0271(18) 0.060(2) 0.0248(17) 0.0259(17) 0.0134(14) 0.0280(17)
O15 0.0249(17) 0.045(2) 0.0225(16) 0.0186(15) 0.0088(14) 0.0212(16)
O8 0.0295(18) 0.046(2) 0.0281(18) 0.0203(16) 0.0163(15) 0.0176(16)
O12 0.0164(16) 0.047(2) 0.0196(16) -0.0023(15) 0.0073(13) 0.0068(15)
O13 0.0177(16) 0.037(2) 0.0281(17) 0.0121(16) 0.0015(14) 0.0069(15)
O9 0.0178(16) 0.039(2) 0.038(2) 0.0179(16) 0.0034(14) 0.0118(15)
O17 0.0285(18) 0.039(2) 0.0331(18) 0.0198(15) 0.0172(16) 0.0232(16)
C13 0.012(2) 0.029(3) 0.013(2) 0.0042(18) 0.0005(16) 0.0067(19)
O23 0.0184(17) 0.051(2) 0.0301(18) -0.0092(16) 0.0106(15) 0.0031(16)
C68 0.019(2) 0.033(3) 0.019(2) 0.010(2) 0.0085(18) 0.014(2)
O1G 0.0326(19) 0.045(2) 0.037(2) 0.0072(17) 0.0198(16) 0.0135(17)
C17 0.015(2) 0.028(3) 0.022(2) 0.0079(19) 0.0035(18) 0.0090(19)
C8 0.017(2) 0.031(3) 0.015(2) 0.0046(19) 0.0035(17) 0.014(2)
C73 0.017(2) 0.037(3) 0.016(2) 0.0089(19) 0.0059(17) 0.014(2)
C10 0.019(2) 0.037(3) 0.019(2) 0.013(2) 0.0068(18) 0.014(2)
C66 0.016(2) 0.028(3) 0.021(2) 0.0064(19) 0.0045(18) 0.0090(19)
C78 0.016(2) 0.030(3) 0.020(2) 0.0064(19) 0.0045(18) 0.0102(19)
C72 0.015(2) 0.027(2) 0.016(2) 0.0079(19) 0.0055(17) 0.0051(19)
C2 0.019(2) 0.033(3) 0.019(2) 0.005(2) 0.0093(18) 0.013(2)
C7 0.012(2) 0.029(3) 0.017(2) 0.0077(19) 0.0039(17) 0.0093(19)
C9 0.021(2) 0.036(3) 0.016(2) 0.011(2) 0.0045(18) 0.014(2)
C12 0.016(2) 0.031(3) 0.016(2) 0.0078(19) 0.0017(17) 0.0110(19)
C76 0.014(2) 0.038(3) 0.020(2) 0.011(2) 0.0069(18) 0.011(2)
C64 0.015(2) 0.031(3) 0.015(2) 0.0059(19) 0.0028(17) 0.0113(19)
C63 0.015(2) 0.035(3) 0.012(2) 0.0052(19) 0.0004(17) 0.010(2)
C58 0.018(2) 0.027(3) 0.018(2) 0.0059(19) 0.0040(18) 0.012(2)
C28 0.013(2) 0.033(3) 0.018(2) 0.0070(19) 0.0045(17) 0.0111(19)
C26 0.018(2) 0.031(3) 0.018(2) 0.0097(19) 0.0048(18) 0.015(2)
C6 0.015(2) 0.034(3) 0.020(2) 0.010(2) 0.0065(18) 0.012(2)
C22 0.018(2) 0.039(3) 0.022(2) 0.015(2) 0.0093(19) 0.019(2)
C77 0.018(2) 0.033(3) 0.016(2) 0.0097(19) 0.0053(18) 0.014(2)
C57 0.021(2) 0.027(2) 0.019(2) 0.0070(19) 0.0106(18) 0.011(2)
C70 0.016(2) 0.032(3) 0.020(2) 0.012(2) 0.0079(18) 0.013(2)
C75 0.016(2) 0.034(3) 0.021(2) 0.001(2) 0.0049(18) 0.006(2)
C61 0.018(2) 0.027(3) 0.022(2) 0.0090(19) 0.0054(18) 0.011(2)
C27 0.020(2) 0.032(3) 0.014(2) 0.0111(19) 0.0080(18) 0.015(2)
C67 0.015(2) 0.030(3) 0.019(2) 0.0120(19) 0.0078(17) 0.0112(19)
C62 0.020(2) 0.030(3) 0.014(2) 0.0059(19) 0.0042(18) 0.013(2)
C54 0.020(2) 0.033(3) 0.023(2) 0.009(2) 0.0089(19) 0.009(2)
C53 0.019(2) 0.033(3) 0.015(2) 0.0056(19) 0.0024(18) 0.009(2)
C4 0.014(2) 0.027(2) 0.018(2) 0.0084(19) 0.0050(17) 0.0097(19)
C11 0.014(2) 0.039(3) 0.014(2) 0.0088(19) 0.0034(17) 0.013(2)
C15 0.026(2) 0.036(3) 0.018(2) 0.015(2) 0.0096(19) 0.019(2)
C21 0.022(2) 0.035(3) 0.019(2) 0.007(2) 0.0083(18) 0.017(2)
C16 0.024(2) 0.036(3) 0.025(2) 0.015(2) 0.013(2) 0.013(2)
C80 0.014(2) 0.032(3) 0.017(2) 0.0056(19) 0.0040(17) 0.0097(19)
C93 0.022(2) 0.034(3) 0.025(2) 0.012(2) 0.0094(19) 0.013(2)
C3 0.011(2) 0.030(3) 0.022(2) 0.0098(19) 0.0050(17) 0.0100(19)
C20 0.023(2) 0.035(3) 0.022(2) 0.010(2) 0.0105(19) 0.020(2)
C99 0.024(2) 0.029(3) 0.024(2) 0.010(2) 0.0077(19) 0.012(2)
C69 0.014(2) 0.029(3) 0.016(2) 0.0049(19) 0.0042(17) 0.0058(19)
C23 0.015(2) 0.036(3) 0.018(2) 0.007(2) 0.0053(18) 0.013(2)
C59 0.017(2) 0.036(3) 0.014(2) 0.0086(19) 0.0032(17) 0.011(2)
C81 0.023(2) 0.034(3) 0.019(2) 0.003(2) 0.0023(19) 0.013(2)
C60 0.020(2) 0.037(3) 0.019(2) 0.010(2) 0.0100(19) 0.012(2)
C14 0.024(2) 0.039(3) 0.019(2) 0.012(2) 0.0123(19) 0.019(2)
C79 0.014(2) 0.033(3) 0.022(2) 0.012(2) 0.0069(18) 0.012(2)
C41 0.027(2) 0.031(3) 0.027(2) 0.011(2) 0.011(2) 0.015(2)
C71 0.016(2) 0.028(3) 0.021(2) 0.0065(19) 0.0053(18) 0.0085(19)
C19 0.022(2) 0.030(3) 0.018(2) 0.0093(19) 0.0095(18) 0.013(2)
C24 0.021(2) 0.043(3) 0.013(2) 0.008(2) 0.0055(18) 0.020(2)
C18 0.025(2) 0.029(3) 0.016(2) 0.0064(19) 0.0059(18) 0.014(2)
C100 0.033(3) 0.033(3) 0.041(3) 0.005(2) 0.015(2) 0.016(2)
C65 0.015(2) 0.033(3) 0.013(2) 0.0047(19) 0.0014(17) 0.0111(19)
C55 0.024(2) 0.039(3) 0.018(2) 0.014(2) 0.0103(19) 0.019(2)
C29 0.023(2) 0.027(3) 0.019(2) 0.0050(19) 0.0066(19) 0.007(2)
C25 0.016(2) 0.033(3) 0.017(2) 0.0082(19) 0.0044(17) 0.014(2)
C56 0.018(2) 0.031(3) 0.019(2) 0.0034(19) 0.0049(18) 0.012(2)
C74 0.019(2) 0.037(3) 0.015(2) 0.004(2) 0.0018(18) 0.014(2)
C5 0.018(2) 0.029(3) 0.017(2) 0.0080(19) 0.0074(18) 0.0096(19)
C1 0.014(2) 0.034(3) 0.013(2) 0.0040(19) 0.0010(17) 0.0087(19)
C30 0.025(2) 0.033(3) 0.026(2) 0.010(2) 0.013(2) 0.008(2)
C88 0.029(3) 0.032(3) 0.026(2) 0.009(2) 0.008(2) 0.009(2)
C48 0.026(3) 0.043(3) 0.037(3) 0.019(2) 0.016(2) 0.018(2)
C47 0.019(2) 0.041(3) 0.019(2) 0.011(2) 0.0062(18) 0.015(2)
C87 0.019(2) 0.033(3) 0.017(2) 0.0071(19) 0.0037(18) 0.010(2)
C82 0.043(3) 0.050(4) 0.032(3) 0.001(2) 0.010(2) 0.026(3)
C101 0.047(3) 0.037(3) 0.044(3) 0.010(3) 0.014(3) 0.016(3)
C35 0.032(3) 0.042(3) 0.023(2) 0.010(2) 0.007(2) 0.022(2)
C94 0.026(3) 0.040(3) 0.040(3) 0.018(2) 0.018(2) 0.015(2)
C31 0.042(3) 0.034(3) 0.029(3) 0.006(2) 0.014(2) 0.012(2)
C42 0.055(4) 0.035(3) 0.060(4) 0.002(3) 0.034(3) 0.015(3)
C9C 0.034(3) 0.080(5) 0.057(4) 0.027(4) -0.005(3) 0.018(4)
C89 0.055(4) 0.035(3) 0.033(3) 0.011(2) 0.018(3) 0.015(3)
C32 0.053(4) 0.037(3) 0.042(3) 0.011(3) 0.020(3) 0.012(3)
C49 0.032(3) 0.040(3) 0.052(3) 0.017(3) 0.014(3) 0.015(3)
C91 0.075(5) 0.039(4) 0.061(4) 0.014(3) 0.037(4) 0.013(3)
C7C 0.056(5) 0.064(5) 0.063(5) 0.013(4) -0.032(4) 0.025(4)
O2E 0.039(6) 0.102(10) 0.013(6) 0.028(5) 0.006(5) 0.023(6)
C90 0.051(4) 0.037(3) 0.042(3) 0.008(3) 0.020(3) 0.006(3)
C50 0.055(4) 0.056(4) 0.087(5) 0.040(4) 0.032(4) 0.023(3)
C95 0.035(3) 0.042(3) 0.057(4) 0.021(3) 0.017(3) 0.015(3)
C102 0.051(4) 0.041(3) 0.064(4) 0.001(3) 0.023(3) 0.019(3)
C10C 0.035(3) 0.062(5) 0.059(4) 0.024(4) -0.005(3) 0.008(3)
C33 0.059(4) 0.044(4) 0.050(4) 0.015(3) 0.026(3) 0.015(3)
C8C 0.026(3) 0.120(7) 0.065(5) 0.046(5) -0.011(3) 0.015(4)
C34 0.070(4) 0.042(4) 0.058(4) 0.019(3) 0.032(3) 0.019(3)
C2G 0.061(4) 0.037(4) 0.078(5) 0.005(3) 0.042(4) 0.011(3)
C83 0.064(4) 0.051(4) 0.060(4) -0.002(3) 0.006(3) 0.035(3)
C36 0.083(5) 0.070(5) 0.041(3) 0.016(3) 0.026(3) 0.053(4)
C103 0.066(4) 0.072(5) 0.054(4) 0.002(3) 0.035(4) 0.021(4)
C96 0.051(4) 0.055(4) 0.090(5) 0.035(4) 0.035(4) 0.016(3)
C11C 0.055(5) 0.126(8) 0.109(8) 0.076(7) -0.020(5) 0.014(5)
C1C 0.168(12) 0.34(2) 0.050(6) -0.027(9) -0.028(6) 0.210(15)
C51 0.067(5) 0.056(5) 0.100(6) 0.039(4) 0.014(4) 0.011(4)
C43 0.084(5) 0.039(4) 0.096(5) 0.019(4) 0.056(5) 0.028(4)
C13C 0.078(7) 0.155(11) 0.094(8) 0.020(8) -0.022(6) 0.056(8)
C44 0.071(5) 0.044(4) 0.108(6) -0.005(4) 0.049(5) 0.012(4)
C52 0.100(6) 0.062(5) 0.091(6) 0.030(4) 0.034(5) 0.035(5)
C6C 0.070(6) 0.175(12) 0.064(6) 0.028(7) -0.012(5) 0.063(7)
C14C 0.069(6) 0.159(10) 0.066(6) 0.019(6) -0.012(5) 0.055(6)
C5C 0.061(5) 0.111(8) 0.070(6) 0.030(6) -0.010(4) 0.036(5)
C92 0.095(6) 0.049(4) 0.089(5) 0.031(4) 0.056(5) 0.020(4)
C2E 0.036(11) 0.46(6) 0.14(2) 0.22(3) 0.023(13) 0.03(2)
C46 0.144(8) 0.070(5) 0.110(7) 0.005(5) 0.092(7) 0.020(5)
O1C 0.180(7) 0.103(5) 0.190(8) 0.061(5) 0.007(6) 0.039(5)
C12C 0.072(6) 0.230(15) 0.059(6) 0.059(8) 0.018(5) 0.093(9)
C3G 0.110(7) 0.061(5) 0.092(6) -0.015(4) 0.071(5) 0.007(5)
C104 0.097(6) 0.093(6) 0.073(5) -0.010(4) 0.050(5) 0.022(5)
C85 0.292(17) 0.152(11) 0.089(7) -0.032(7) -0.005(9) 0.163(12)
C84 0.120(7) 0.088(6) 0.070(5) -0.010(4) 0.004(5) 0.077(6)
C97 0.061(5) 0.059(5) 0.130(7) 0.050(5) 0.021(5) 0.011(4)
C98 0.122(8) 0.072(6) 0.129(8) 0.034(6) 0.051(7) 0.046(6)
C45 0.122(7) 0.075(6) 0.089(6) 0.016(5) 0.060(6) 0.030(5)
C2C 0.206(19) 0.202(16) 0.138(14) 0.005(12) -0.027(12) 0.161(16)
C3C 0.142(12) 0.58(4) 0.085(9) 0.112(16) 0.054(8) 0.25(2)
C15C 0.063(6) 0.147(11) 0.095(7) 0.038(7) -0.005(5) 0.027(7)
C37 0.161(9) 0.071(6) 0.086(6) 0.003(5) 0.021(6) 0.074(6)
C4C 0.089(7) 0.266(15) 0.084(7) 0.063(8) 0.045(6) 0.101(9)
C1G 0.131(8) 0.087(6) 0.130(8) 0.047(6) 0.071(7) 0.081(6)
C1E 0.21(4) 0.19(3) 0.068(17) -0.041(17) 0.08(2) -0.10(3)
C86 0.28(2) 0.30(2) 0.152(13) -0.069(13) -0.013(13) 0.208(18)
O1J 0.032(2) 0.056(3) 0.033(2) 0.0110(18) 0.0113(17) 0.0151(18)
C2J 0.061(4) 0.060(5) 0.064(4) 0.000(4) 0.033(4) 0.007(4)
C3J 0.082(5) 0.066(5) 0.076(5) 0.008(4) 0.043(4) 0.021(4)
C1J 0.053(5) 0.117(7) 0.113(7) -0.040(6) 0.028(5) -0.018(5)
O1F 0.043(2) 0.093(3) 0.047(3) 0.026(2) 0.012(2) 0.015(2)
C2F 0.041(4) 0.098(6) 0.097(6) 0.024(5) 0.015(4) 0.013(4)
C3F 0.045(4) 0.186(10) 0.096(7) 0.066(7) 0.024(5) 0.021(6)
C1F 0.080(6) 0.115(8) 0.216(12) 0.097(9) -0.023(7) 0.038(6)
O1D 0.036(2) 0.044(2) 0.044(2) 0.0080(18) 0.0135(17) 0.0145(18)
C3D 0.065(5) 0.100(7) 0.075(5) 0.016(5) -0.008(4) -0.017(5)
C1D 0.148(9) 0.061(5) 0.080(6) 0.016(4) 0.038(6) 0.036(5)
C2D 0.065(6) 0.045(5) 0.241(13) 0.044(7) -0.018(7) 0.002(4)
C38 0.203(9) 0.130(7) 0.162(8) -0.003(6) 0.009(7) 0.113(7)
C39 0.268(12) 0.255(12) 0.275(12) 0.105(9) 0.016(8) 0.143(9)
C40 0.366(16) 0.336(16) 0.369(16) 0.097(10) 0.117(10) 0.148(11)
O1E 0.114(14) 0.033(6) 0.014(6) 0.010(5) 0.011(7) 0.018(8)
C4E 0.022(7) 0.26(3) 0.083(14) 0.14(2) 0.007(7) 0.004(11)
C6E 0.072(12) 0.056(11) 0.103(18) 0.042(12) 0.061(12) 0.038(10)

loop_
_atom_type_symbol
_atom_type_description
_atom_type_scat_dispersion_real
_atom_type_scat_dispersion_imag
_atom_type_scat_source
C C 0.0033 0.0016 'International Tables Vol C Tables 4.2.6.8 and 6.1.1.4'
H H 0.0000 0.0000 'International Tables Vol C Tables 4.2.6.8 and 6.1.1.4'
O O 0.0106 0.0060 'International Tables Vol C Tables 4.2.6.8 and 6.1.1.4'

loop_
_geom_angle_atom_site_label_1
_geom_angle_atom_site_label_2
_geom_angle_atom_site_label_3
_geom_angle
C67 O19 H19 108.2
C62 O18 H18 109.5
C60 O16 H16 109.5
C22 O10 H10 109.5
C76 O24 H24 109.5
C1 O1 H1 109.5
C8 O4 H4 109.5
C9 O5 H5 109.5
C3 O3 H3 109.5
C10 O6 H6 109.5
C69 O21 H21 109.5
C2 O2 H2 109.5
C23 O11 H11 109.5
C74 O22 H22 109.5
C54 O14 H14 109.5
C68 O20 H20 109.5
C15 O7 H7 109.5
C55 O15 H15 109.5
C16 O8 H8 108.7
C24 O12 H12 109.5
C53 O13 H13 109.5
C17 O9 H9 109.5
C61 O17 H17 109.5
C8 C13 C12 116.6(4)
C8 C13 C7 121.4(4)
C12 C13 C7 122.0(4)
C75 O23 H23 109.5
O20 C68 C67 118.4(4)
O20 C68 C69 121.8(4)
C67 C68 C69 119.8(4)
C2G O1G H1G 109.5
O9 C17 C18 125.6(4)
O9 C17 C16 113.8(4)
C18 C17 C16 120.6(4)
C13 C8 O4 118.5(4)
C13 C8 C9 121.5(4)
O4 C8 C9 120.0(4)
C93 C73 C79 113.4(4)
C93 C73 C70 113.3(4)
C79 C73 C70 109.9(3)
C93 C73 H73 106.6
C79 C73 H73 106.6
C70 C73 H73 106.6
C9 C10 O6 116.3(4)
C9 C10 C11 120.0(4)
O6 C10 C11 123.6(4)
C63 C66 C87 112.2(4)
C63 C66 C72 111.0(3)
C87 C66 C72 112.1(3)
C63 C66 H66 107.1
C87 C66 H66 107.1
C72 C66 H66 107.1
C79 C78 C77 122.9(4)
C79 C78 H78 118.6
C77 C78 H78 118.6
C67 C72 C71 118.0(4)
C67 C72 C66 121.1(4)
C71 C72 C66 120.9(4)
O2 C2 C3 122.4(4)
O2 C2 C1 118.0(4)
C3 C2 C1 119.5(4)
C13 C7 C29 113.8(3)
C13 C7 C4 110.6(3)
C29 C7 C4 111.2(3)
C13 C7 H7A 107.0
C29 C7 H7A 107.0
C4 C7 H7A 107.0
C10 C9 O5 122.0(4)
C10 C9 C8 120.5(4)
O5 C9 C8 117.4(4)
C11 C12 C13 122.9(4)
C11 C12 H25 118.5
C13 C12 H25 118.5
O24 C76 C75 116.1(4)
O24 C76 C77 122.8(4)
C75 C76 C77 121.0(4)
C65 C64 C63 123.1(4)
C65 C64 H64 118.4
C63 C64 H64 118.4
C64 C63 C62 117.3(4)
C64 C63 C66 121.8(4)
C62 C63 C66 121.0(4)
C53 C58 C57 118.2(4)
C53 C58 C80 121.1(4)
C57 C58 C80 120.7(4)
C47 C28 C25 114.1(3)
C47 C28 C6 112.6(3)
C25 C28 C6 110.6(3)
C47 C28 H28 106.3
C25 C28 H28 106.3
C6 C28 H28 106.3
C27 C26 C25 122.8(4)
C27 C26 H26 118.6
C25 C26 H26 118.6
C5 C6 C1 118.2(4)
C5 C6 C28 120.9(4)
C1 C6 C28 120.9(4)
O10 C22 C23 120.6(4)
O10 C22 C27 118.5(4)
C23 C22 C27 121.0(4)
C78 C77 C76 117.2(4)
C78 C77 C80 123.2(4)
C76 C77 C80 119.6(4)
C58 C57 C56 122.5(4)
C58 C57 H57 118.8
C56 C57 H57 118.8
C69 C70 C71 117.4(4)
C69 C70 C73 121.7(4)
C71 C70 C73 120.8(4)
O23 C75 C76 122.9(4)
O23 C75 C74 117.5(4)
C76 C75 C74 119.6(4)
O17 C61 C62 122.6(4)
O17 C61 C60 117.7(4)
C62 C61 C60 119.7(4)
C26 C27 C22 118.0(4)
C26 C27 C21 124.2(4)
C22 C27 C21 117.8(4)
C72 C67 O19 119.3(4)
C72 C67 C68 120.9(4)
O19 C67 C68 119.8(4)
O18 C62 C61 115.7(4)
O18 C62 C63 123.2(4)
C61 C62 C63 121.1(4)
O14 C54 C53 118.3(4)
O14 C54 C55 121.9(4)
C53 C54 C55 119.8(4)
C58 C53 C54 121.0(4)
C58 C53 O13 118.5(4)
C54 C53 O13 120.5(4)
C5 C4 C3 117.2(4)
C5 C4 C7 120.6(4)
C3 C4 C7 122.2(3)
C10 C11 C12 118.5(4)
C10 C11 C14 120.7(4)
C12 C11 C14 120.9(4)
C20 C15 O7 119.5(4)
C20 C15 C16 120.5(4)
O7 C15 C16 119.9(4)
C27 C21 C41 114.7(4)
C27 C21 C18 111.8(3)
C41 C21 C18 110.4(4)
C27 C21 H21A 106.4
C41 C21 H21A 106.4
C18 C21 H21A 106.4
O8 C16 C17 121.1(4)
O8 C16 C15 118.9(4)
C17 C16 C15 120.0(4)
C77 C80 C99 114.2(3)
C77 C80 C58 110.9(3)
C99 C80 C58 111.8(3)
C77 C80 H80 106.5
C99 C80 H80 106.5
C58 C80 H80 106.5
C73 C93 C94 113.1(4)
C73 C93 H93A 109.0
C94 C93 H93A 109.0
C73 C93 H93B 109.0
C94 C93 H93B 109.0
H93A C93 H93B 107.8
C2 C3 O3 116.1(4)
C2 C3 C4 121.5(4)
O3 C3 C4 122.4(4)
C15 C20 C19 118.0(4)
C15 C20 C14 120.9(4)
C19 C20 C14 121.0(4)
C80 C99 C100 110.1(4)
C80 C99 H99A 109.6
C100 C99 H99A 109.6
C80 C99 H99B 109.6
C100 C99 H99B 109.6
H99A C99 H99B 108.2
C70 C69 O21 122.9(4)
C70 C69 C68 121.2(4)
O21 C69 C68 115.9(4)
O11 C23 C22 119.8(4)
O11 C23 C24 120.6(4)
C22 C23 C24 119.5(4)
C81 C59 C65 114.0(4)
C81 C59 C56 112.7(4)
C65 C59 C56 110.6(3)
C81 C59 H59 106.3
C65 C59 H59 106.3
C56 C59 H59 106.3
C82 C81 C59 112.3(4)
C82 C81 H81A 109.1
C59 C81 H81A 109.1
C82 C81 H81B 109.1
C59 C81 H81B 109.1
H81A C81 H81B 107.9
C65 C60 O16 118.6(4)
C65 C60 C61 121.1(4)
O16 C60 C61 120.3(4)
C20 C14 C11 111.2(4)
C20 C14 C35 112.2(4)
C11 C14 C35 113.7(4)
C20 C14 H14A 106.4
C11 C14 H14A 106.4
C35 C14 H14A 106.4
C74 C79 C78 117.9(4)
C74 C79 C73 119.7(4)
C78 C79 C73 122.4(4)
C42 C41 C21 110.6(4)
C42 C41 H41A 109.5
C21 C41 H41A 109.5
C42 C41 H41B 109.5
C21 C41 H41B 109.5
H41A C41 H41B 108.1
C2H O1H H1H 109.4
C2H O1H H2H1 80.4
H1H O1H H2H1 135.7
C70 C71 C72 122.6(4)
C70 C71 H71 118.7
C72 C71 H71 118.7
C18 C19 C20 123.1(4)
C18 C19 H27 118.4
C20 C19 H27 118.4
O12 C24 C25 123.9(4)
O12 C24 C23 115.0(4)
C25 C24 C23 121.1(4)
C19 C18 C17 117.7(4)
C19 C18 C21 119.6(4)
C17 C18 C21 122.6(4)
C101 C100 C99 114.9(4)
C101 C100 H10A 108.5
C99 C100 H10A 108.5
C101 C100 H10B 108.5
C99 C100 H10B 108.5
H10A C100 H10B 107.5
C60 C65 C64 117.7(4)
C60 C65 C59 120.6(4)
C64 C65 C59 121.7(4)
O15 C55 C54 115.4(4)
O15 C55 C56 123.6(4)
C54 C55 C56 121.0(4)
C30 C29 C7 114.3(4)
C30 C29 H29A 108.7
C7 C29 H29A 108.7
C30 C29 H29B 108.7
C7 C29 H29B 108.7
H29A C29 H29B 107.6
C24 C25 C26 117.6(4)
C24 C25 C28 119.9(4)
C26 C25 C28 122.5(4)
C55 C56 C57 117.5(4)
C55 C56 C59 121.7(4)
C57 C56 C59 120.8(4)
C79 C74 O22 119.3(4)
C79 C74 C75 121.4(4)
O22 C74 C75 119.3(4)
C6 C5 C4 123.0(4)
C6 C5 H29 118.5
C4 C5 H29 118.5
O1 C1 C6 120.2(4)
O1 C1 C2 119.0(4)
C6 C1 C2 120.5(4)
C29 C30 C31 110.9(4)
C29 C30 H30A 109.5
C31 C30 H30A 109.5
C29 C30 H30B 109.5
C31 C30 H30B 109.5
H30A C30 H30B 108.1
C87 C88 C89 111.1(4)
C87 C88 H88A 109.4
C89 C88 H88A 109.4
C87 C88 H88B 109.4
C89 C88 H88B 109.4
H88A C88 H88B 108.0
C49 C48 C47 114.4(4)
C49 C48 H48A 108.7
C47 C48 H48A 108.7
C49 C48 H48B 108.7
C47 C48 H48B 108.7
H48A C48 H48B 107.6
C28 C47 C48 112.3(4)
C28 C47 H47A 109.2
C48 C47 H47A 109.2
C28 C47 H47B 109.2
C48 C47 H47B 109.2
H47A C47 H47B 107.9
C88 C87 C66 114.3(4)
C88 C87 H87A 108.7
C66 C87 H87A 108.7
C88 C87 H87B 108.7
C66 C87 H87B 108.7
H87A C87 H87B 107.6
C83 C82 C81 115.5(5)
C83 C82 H82A 108.4
C81 C82 H82A 108.4
C83 C82 H82B 108.4
C81 C82 H82B 108.4
H82A C82 H82B 107.5
C100 C101 C102 112.8(4)
C100 C101 H10C 109.0
C102 C101 H10C 109.0
C100 C101 H10D 109.0
C102 C101 H10D 109.0
H10C C101 H10D 107.8
C36 C35 C14 114.2(4)
C36 C35 H35A 108.7
C14 C35 H35A 108.7
C36 C35 H35B 108.7
C14 C35 H35B 108.7
H35A C35 H35B 107.6
C95 C94 C93 114.1(4)
C95 C94 H94A 108.7
C93 C94 H94A 108.7
C95 C94 H94B 108.7
C93 C94 H94B 108.7
H94A C94 H94B 107.6
C32 C31 C30 115.6(4)
C32 C31 H31A 108.4
C30 C31 H31A 108.4
C32 C31 H31B 108.4
C30 C31 H31B 108.4
H31A C31 H31B 107.5
C43 C42 C41 115.0(5)
C43 C42 H42A 108.5
C41 C42 H42A 108.5
C43 C42 H42B 108.5
C41 C42 H42B 108.5
H42A C42 H42B 107.5
C10C C9C C14C 125.9(8)
C10C C9C C8C 115.5(7)
C14C C9C C8C 118.6(8)
C90 C89 C88 114.9(4)
C90 C89 H89A 108.5
C88 C89 H89A 108.5
C90 C89 H89B 108.5
C88 C89 H89B 108.5
H89A C89 H89B 107.5
C31 C32 C33 112.5(4)
C31 C32 H32A 109.1
C33 C32 H32A 109.1
C31 C32 H32B 109.1
C33 C32 H32B 109.1
H32A C32 H32B 107.8
C48 C49 C50 113.6(5)
C48 C49 H49A 108.8
C50 C49 H49A 108.8
C48 C49 H49B 108.8
C50 C49 H49B 108.8
H49A C49 H49B 107.7
C90 C91 C92 114.1(5)
C90 C91 H91A 108.7
C92 C91 H91A 108.7
C90 C91 H91B 108.7
C92 C91 H91B 108.7
H91A C91 H91B 107.6
C6C C7C C8C 126.2(8)
C6C C7C H7C 116.9
C8C C7C H7C 116.9
C5E O2E H2E 109.5
C5E O2E H1E 161.7
H2E O2E H1E 52.5
C89 C90 C91 111.4(5)
C89 C90 H90A 109.4
C91 C90 H90A 109.4
C89 C90 H90B 109.4
C91 C90 H90B 109.4
H90A C90 H90B 108.0
C51 C50 C49 115.0(6)
C51 C50 H50A 108.5
C49 C50 H50A 108.5
C51 C50 H50B 108.5
C49 C50 H50B 108.5
H50A C50 H50B 107.5
C94 C95 C96 112.8(5)
C94 C95 H95A 109.0
C96 C95 H95A 109.0
C94 C95 H95B 109.0
C96 C95 H95B 109.0
H95A C95 H95B 107.8
C103 C102 C101 113.6(5)
C103 C102 H10E 108.8
C101 C102 H10E 108.8
C103 C102 H10F 108.8
C101 C102 H10F 108.8
H10E C102 H10F 107.7
C9C C10C C5C 126.2(7)
C9C C10C C15C 122.3(8)
C5C C10C C15C 111.5(8)
C34 C33 C32 114.8(5)
C34 C33 H33A 108.6
C32 C33 H33A 108.6
C34 C33 H33B 108.6
C32 C33 H33B 108.6
H33A C33 H33B 107.5
C11C C8C C7C 125.9(10)
C11C C8C C9C 119.6(9)
C7C C8C C9C 114.5(7)
C33 C34 H34A 109.5
C33 C34 H34B 109.5
H34A C34 H34B 109.5
C33 C34 H34C 109.5
H34A C34 H34C 109.5
H34B C34 H34C 109.5
O1G C2G C1G 108.9(6)
O1G C2G C3G 106.9(5)
C1G C2G C3G 113.0(6)
O1G C2G H2G 109.3
C1G C2G H2G 109.3
C3G C2G H2G 109.3
C7A C6A C5A 121.4(10)
C7A C6A C1A 123.4(9)
C5A C6A C1A 115.3(9)
C82 C83 C84 113.2(6)
C82 C83 H83A 108.9
C84 C83 H83A 108.9
C82 C83 H83B 108.9
C84 C83 H83B 108.9
H83A C83 H83B 107.7
C35 C36 C37 112.9(6)
C35 C36 H36A 109.0
C37 C36 H36A 109.0
C35 C36 H36B 109.0
C37 C36 H36B 109.0
H36A C36 H36B 107.8
C102 C103 C104 114.0(6)
C102 C103 H10G 108.8
C104 C103 H10G 108.8
C102 C103 H10H 108.8
C104 C103 H10H 108.8
H10G C103 H10H 107.7
C97 C96 C95 113.8(6)
C97 C96 H96A 108.8
C95 C96 H96A 108.8
C97 C96 H96B 108.8
C95 C96 H96B 108.8
H96A C96 H96B 107.7
C9A C10A C5A 121.7(13)
C9A C10A C15A 107.0(15)
C5A C10A C15A 131.0(13)
C9A C10A O1A 136.7(16)
C5A C10A O1A 101.5(12)
C15A C10A O1A 30.5(10)
C12C C11C C8C 118.2(10)
C12C C11C H11C 120.9
C8C C11C H11C 120.9
C2C C1C C6C 112.1(14)
C2C C1C H1C 124.0
C6C C1C H1C 124.0
C52 C51 C50 112.7(6)
C52 C51 H51A 109.1
C50 C51 H51A 109.1
C52 C51 H51B 109.1
C50 C51 H51B 109.1
H51A C51 H51B 107.8
C42 C43 C44 113.3(5)
C42 C43 H43A 108.9
C44 C43 H43A 108.9
C42 C43 H43B 108.9
C44 C43 H43B 108.9
H43A C43 H43B 107.7
C12C C13C C14C 116.1(12)
C12C C13C H13C 122.0
C14C C13C H13C 122.0
C6A C7A C8A 123.2(10)
C6A C7A H30 118.4
C8A C7A H30 118.4
C43 C44 C45 115.8(6)
C43 C44 H44A 108.3
C45 C44 H44A 108.3
C43 C44 H44B 108.3
C45 C44 H44B 108.3
H44A C44 H44B 107.4
C51 C52 H52A 109.5
C51 C52 H52B 109.5
H52A C52 H52B 109.5
C51 C52 H52C 109.5
H52A C52 H52C 109.5
H52B C52 H52C 109.5
C7C C6C C5C 119.9(10)
C7C C6C C1C 113.0(12)
C5C C6C C1C 127.1(10)
C9C C14C C13C 119.5(10)
C9C C14C H14C 120.2
C13C C14C H14C 120.2
C6C C5C C10C 117.8(9)
C6C C5C C4C 114.7(9)
C10C C5C C4C 127.5(9)
O1H C2H C1H 110.8(9)
O1H C2H C3H 111.7(8)
C1H C2H C3H 110.1(9)
O1H C2H H2H 107.5
C1H C2H H2H 108.1
C3H C2H H2H 108.6
O1H C2H H2H1 31.2
C1H C2H H2H1 117.1
C3H C2H H2H1 81.4
H2H C2H H2H1 126.8
C5A C4A C3A 127.8(13)
C5A C4A H4A 116.1
C3A C4A H4A 116.1
C91 C92 H92A 109.5
C91 C92 H92B 109.5
H92A C92 H92B 109.5
C91 C92 H92C 109.5
H92A C92 H92C 109.5
H92B C92 H92C 109.5
O1E C2E C1E 118(2)
O1E C2E C3E 108(2)
C1E C2E C3E 116.9(19)
O1E C2E H2E1 103.8
C1E C2E H2E1 103.8
C3E C2E H2E1 103.8
C2A C1A C6A 125.7(11)
C2A C1A H1A 117.2
C6A C1A H1A 117.2
C45 C46 H46A 109.5
C45 C46 H46B 109.5
H46A C46 H46B 109.5
C45 C46 H46C 109.5
H46A C46 H46C 109.5
H46B C46 H46C 109.5
C11C C12C C13C 127.9(11)
C11C C12C H12C 116.0
C13C C12C H12C 116.0
C2G C3G H3G1 109.5
C2G C3G H3G2 109.5
H3G1 C3G H3G2 109.5
C2G C3G H3G3 109.5
H3G1 C3G H3G3 109.5
H3G2 C3G H3G3 109.5
C103 C104 H31 109.5
C103 C104 H32 109.5
H31 C104 H32 109.5
C103 C104 H33 109.5
H31 C104 H33 109.5
H32 C104 H33 109.5
C84 C85 C86 109.3(13)
C84 C85 H85A 109.8
C86 C85 H85A 109.8
C84 C85 H85B 109.8
C86 C85 H85B 109.8
H85A C85 H85B 108.3
C83 C84 C85 109.3(8)
C83 C84 H84A 109.8
C85 C84 H84A 109.8
C83 C84 H84B 109.8
C85 C84 H84B 109.8
H84A C84 H84B 108.3
C98 C97 C96 111.2(7)
C98 C97 H97A 109.4
C96 C97 H97A 109.4
C98 C97 H97B 109.4
C96 C97 H97B 109.4
H97A C97 H97B 108.0
C4A C5A C6A 117.1(12)
C4A C5A C10A 126.8(13)
C6A C5A C10A 116.1(11)
C1A C2A C3A 119.8(14)
C1A C2A H2A 120.1
C3A C2A H2A 120.1
C97 C98 H98A 109.5
C97 C98 H98B 109.5
H98A C98 H98B 109.5
C97 C98 H98C 109.5
H98A C98 H98C 109.5
H98B C98 H98C 109.5
C46 C45 C44 115.0(8)
C46 C45 H45A 108.5
C44 C45 H45A 108.5
C46 C45 H45B 108.5
C44 C45 H45B 108.5
H45A C45 H45B 107.5
C2H C3H H3H1 109.5
C2H C3H H3H2 109.5
H3H1 C3H H3H2 109.5
C2H C3H H3H3 109.5
H3H1 C3H H3H3 109.5
H3H2 C3H H3H3 109.5
C1C C2C C3C 125.9(15)
C1C C2C H2C 117.1
C3C C2C H2C 117.1
C4C C3C C2C 120.0(12)
C4C C3C H3C 120.0
C2C C3C H3C 120.0
C2H C1H H1H1 109.8
C2H C1H H1H2 109.1
H1H1 C1H H1H2 109.3
C2H C1H H1H3 109.3
H1H1 C1H H1H3 110.0
H1H2 C1H H1H3 109.4
O1C C15C C10C 121.4(11)
O1C C15C H15C 118.4
C10C C15C H15C 120.3
C36 C37 C38 113.8(9)
C36 C37 H37A 108.8
C38 C37 H37A 108.8
C36 C37 H37B 108.8
C38 C37 H37B 108.8
H37A C37 H37B 107.7
C3C C4C C5C 120.3(12)
C3C C4C H4C 119.9
C5C C4C H4C 119.9
C2G C1G H1G1 109.5
C2G C1G H1G2 109.5
H1G1 C1G H1G2 109.5
C2G C1G H1G3 109.5
H1G1 C1G H1G3 109.5
H1G2 C1G H1G3 109.5
C2E C1E H1E1 110.7
C2E C1E H1E2 123.4
H1E1 C1E H1E2 102.4
C2E C1E H1E3 116.8
H1E1 C1E H1E3 92.8
H1E2 C1E H1E3 105.4
C2A C3A C4A 114.3(13)
C2A C3A H3A 122.9
C4A C3A H3A 122.9
C85 C86 H86A 109.5
C85 C86 H86B 109.5
H86A C86 H86B 109.5
C85 C86 H86C 109.5
H86A C86 H86C 109.5
H86B C86 H86C 109.5
C2J O1J H1J 109.5
O1J C2J C3J 112.1(5)
O1J C2J C1J 106.2(6)
C3J C2J C1J 113.1(6)
O1J C2J H2J 108.4
C3J C2J H2J 108.4
C1J C2J H2J 108.4
C2J C3J H3J1 109.5
C2J C3J H3J2 109.5
H3J1 C3J H3J2 109.5
C2J C3J H3J3 109.5
H3J1 C3J H3J3 109.5
H3J2 C3J H3J3 109.5
C2J C1J H1J1 109.5
C2J C1J H1J2 109.5
H1J1 C1J H1J2 109.5
C2J C1J H1J3 109.5
H1J1 C1J H1J3 109.5
H1J2 C1J H1J3 109.5
C2F O1F H1F 109.5
O1F C2F C3F 112.0(7)
O1F C2F C1F 111.2(7)
C3F C2F C1F 112.8(8)
O1F C2F H2F 106.8
C3F C2F H2F 106.8
C1F C2F H2F 106.8
C2F C3F H3F1 109.5
C2F C3F H3F2 109.5
H3F1 C3F H3F2 109.5
C2F C3F H3F3 109.5
H3F1 C3F H3F3 109.5
H3F2 C3F H3F3 109.5
C2F C1F H1F1 109.5
C2F C1F H1F2 109.5
H1F1 C1F H1F2 109.5
C2F C1F H1F3 109.5
H1F1 C1F H1F3 109.5
H1F2 C1F H1F3 109.5
O1I C2I C3I 106.2(7)
O1I C2I C1I 109.7(7)
C3I C2I C1I 111.3(8)
O1I C2I H2I 109.9
C3I C2I H2I 109.9
C1I C2I H2I 109.9
C2D O1D H1D 112.4
C11A C8A C7A 119.9(11)
C11A C8A C9A 128.3(13)
C7A C8A C9A 111.9(10)
C2D C3D H3D1 109.5
C2D C3D H3D2 109.5
H3D1 C3D H3D2 109.5
C2D C3D H3D3 109.5
H3D1 C3D H3D3 109.5
H3D2 C3D H3D3 109.5
C2D C1D H1D1 105.1
C2D C1D H1D2 111.2
H1D1 C1D H1D2 109.3
C2D C1D H1D3 111.9
H1D1 C1D H1D3 110.2
H1D2 C1D H1D3 109.0
C13A C14A C9A 120.1(19)
C13A C14A H34 120.0
C9A C14A H34 120.0
C11A C12A C13A 122.4(18)
C11A C12A H12A 118.8
C13A C12A H12A 118.8
C10A C9A C14A 121.6(15)
C10A C9A C8A 125.6(14)
C14A C9A C8A 112.7(14)
C12A C11A C8A 111.1(15)
C12A C11A H11A 124.4
C8A C11A H11A 124.4
C3D C2D O1D 115.6(7)
C3D C2D C1D 127.1(8)
O1D C2D C1D 114.0(8)
C3D C2D H2D 86.8
O1D C2D H2D 87.8
C1D C2D H2D 77.8
C15A O1A C10A 66(2)
C6B C7B C8B 131.1(16)
C6B C7B H7B 114.5
C8B C7B H7B 114.5
C9B C10B C5B 118.4(14)
C9B C10B C15B 114.6(12)
C5B C10B C15B 126.9(12)
C7B C6B C1B 126.4(13)
C7B C6B C5B 119.9(14)
C1B C6B C5B 113.7(11)
C2B C1B C6B 122.6(10)
C2B C1B H35 118.7
C6B C1B H35 118.7
C5B C4B C3B 134.3(17)
C5B C4B H4B 112.9
C3B C4B H4B 112.9
C11B C8B C7B 129.3(15)
C11B C8B C9B 123.7(15)
C7B C8B C9B 106.9(14)
C4B C5B C10B 133.4(16)
C4B C5B C6B 113.9(15)
C10B C5B C6B 112.7(12)
C2B C3B C4B 105.1(14)
O1B C15B C10B 106.1(5)
O1B C15B H15B 127.0
C10B C15B H15B 127.0
C14B C9B C10B 118.4(17)
C14B C9B C8B 111.0(16)
C10B C9B C8B 130.6(16)
C1B C2B C3B 130.4(16)
C1B C2B H2B 114.8
C3B C2B H2B 114.8
C13B C14B C9B 119.6(19)
C13B C14B H14B 120.2
C9B C14B H14B 120.2
C12B C11B C8B 125.9(18)
C12B C11B H11B 117.1
C8B C11B H11B 117.1
C11B C12B C13B 110.6(18)
C11B C12B H12B 124.7
C13B C12B H12B 124.7
C12B C13B C14B 129.2(19)
C12B C13B H13B 115.4
C14B C13B H13B 115.4
C14A C13A C12A 125(2)
C14A C13A H13A 117.3
C12A C13A H13A 117.3
O1A C15A C10A 83(2)
O1A C15A H15A 138.5
C10A C15A H15A 138.5
C37 C38 C39 116.2(13)
C37 C38 H38A 108.2
C39 C38 H38A 108.2
C37 C38 H38B 108.2
C39 C38 H38B 108.2
H38A C38 H38B 107.4
C40 C39 C38 115.0(18)
C40 C39 H39A 108.5
C38 C39 H39A 108.5
C40 C39 H39B 108.5
C38 C39 H39B 108.5
H39A C39 H39B 107.5
C39 C40 H40A 103.4
C39 C40 H40B 99.0
H40A C40 H40B 107.2
C39 C40 H40C 105.9
H40A C40 H40C 120.6
H40B C40 H40C 117.4
C2E O1E H1E 108.4
O2E C5E C6E 106.6(13)
O2E C5E C4E 102.1(11)
C6E C5E C4E 107.4(15)
O2E C5E H5E 113.3
C6E C5E H5E 113.3
C4E C5E H5E 113.3
C5E C4E H4E1 109.5
C5E C4E H4E2 109.5
H4E1 C4E H4E2 109.5
C5E C4E H4E3 109.5
H4E1 C4E H4E3 109.5
H4E2 C4E H4E3 109.5
C5E C6E H1E1 98.8
C5E C6E H1E2 93.0
H1E1 C6E H1E2 75.2
C5E C6E H1E3 170.5
H1E1 C6E H1E3 88.9
H1E2 C6E H1E3 83.6
C5E C6E H6E1 109.5
H1E1 C6E H6E1 46.0
H1E2 C6E H6E1 118.5
H1E3 C6E H6E1 79.9
C5E C6E H6E2 109.5
H1E1 C6E H6E2 71.8
H1E2 C6E H6E2 16.6
H1E3 C6E H6E2 67.6
H6E1 C6E H6E2 109.5
C5E C6E H6E3 109.5
H1E1 C6E H6E3 148.7
H1E2 C6E H6E3 115.4
H1E3 C6E H6E3 64.6
H6E1 C6E H6E3 109.5
H6E2 C6E H6E3 109.5
C5H C4H H1H1 64.7
C5H C4H H1H2 77.5
H1H1 C4H H1H2 83.1
C5H C4H H4H1 109.5
H1H1 C4H H4H1 116.8
H1H2 C4H H4H1 160.2
C5H C4H H4H2 109.5
H1H1 C4H H4H2 132.6
H1H2 C4H H4H2 51.2
H4H1 C4H H4H2 109.5
C5H C4H H4H3 109.5
H1H1 C4H H4H3 45.6
H1H2 C4H H4H3 84.4
H4H1 C4H H4H3 109.5
H4H2 C4H H4H3 109.5
C4H C5H C6H 115.1(13)
C4H C5H H1H 84.0
C6H C5H H1H 126.9
C4H C5H H2H 151.2
C6H C5H H2H 61.7
H1H C5H H2H 121.8
C4H C5H H1H1 25.5
C6H C5H H1H1 104.2
H1H C5H H1H1 108.3
H2H C5H H1H1 125.8
C4H C5H H5H 110.1
C6H C5H H5H 110.1
H1H C5H H5H 107.8
H2H C5H H5H 53.1
H1H1 C5H H5H 94.7
C5H C6H H2H 47.9
C5H C6H H6H1 109.5
H2H C6H H6H1 69.0
C5H C6H H6H2 109.5
H2H C6H H6H2 100.3
H6H1 C6H H6H2 109.5
C5H C6H H6H3 109.5
H2H C6H H6H3 148.2
H6H1 C6H H6H3 109.5
H6H2 C6H H6H3 109.5
C2E C3E H3E1 109.5
C2E C3E H3E2 109.5
H3E1 C3E H3E2 109.5
C2E C3E H3E3 109.5
H3E1 C3E H3E3 109.5
H3E2 C3E H3E3 109.5

loop_
_geom_bond_atom_site_label_1
_geom_bond_atom_site_label_2
_geom_bond_distance
O19 C67 1.388(5)
O19 H19 0.8397
O18 C62 1.381(5)
O18 H18 0.8400
O16 C60 1.388(5)
O16 H16 0.8400
O10 C22 1.370(5)
O10 H10 0.8400
O24 C76 1.381(5)
O24 H24 0.8400
O1 C1 1.381(5)
O1 H1 0.8400
O4 C8 1.386(5)
O4 H4 0.8400
O5 C9 1.391(5)
O5 H5 0.8400
O3 C3 1.397(5)
O3 H3 0.8400
O6 C10 1.380(5)
O6 H6 0.8400
O21 C69 1.388(5)
O21 H21 0.8400
O2 C2 1.377(5)
O2 H2 0.8400
O11 C23 1.375(5)
O11 H11 0.8398
O22 C74 1.386(5)
O22 H22 0.8400
O14 C54 1.372(5)
O14 H14 0.8400
O20 C68 1.377(5)
O20 H20 0.8400
O7 C15 1.386(5)
O7 H7 0.8400
O15 C55 1.387(5)
O15 H15 0.8400
O8 C16 1.379(5)
O8 H8 0.8525
O12 C24 1.380(5)
O12 H12 0.8400
O13 C53 1.393(5)
O13 H13 0.8400
O9 C17 1.375(5)
O9 H9 0.8400
O17 C61 1.384(5)
O17 H17 0.8400
C13 C8 1.383(6)
C13 C12 1.402(6)
C13 C7 1.511(6)
O23 C75 1.380(5)
O23 H23 0.8400
C68 C67 1.389(6)
C68 C69 1.395(6)
O1G C2G 1.422(7)
O1G H1G 0.8210
C17 C18 1.396(6)
C17 C16 1.396(6)
C8 C9 1.395(6)
C73 C93 1.522(6)
C73 C79 1.532(6)
C73 C70 1.533(6)
C73 H73 1.0000
C10 C9 1.379(6)
C10 C11 1.387(6)
C66 C63 1.532(6)
C66 C87 1.536(6)
C66 C72 1.537(6)
C66 H66 1.0000
C78 C79 1.394(6)
C78 C77 1.400(6)
C78 H78 0.9500
C72 C67 1.381(6)
C72 C71 1.400(6)
C2 C3 1.392(6)
C2 C1 1.405(6)
C7 C29 1.531(6)
C7 C4 1.532(5)
C7 H7A 1.0000
C12 C11 1.393(6)
C12 H25 0.9500
C76 C75 1.390(6)
C76 C77 1.402(6)
C64 C65 1.388(6)
C64 C63 1.391(6)
C64 H64 0.9500
C63 C62 1.396(6)
C58 C53 1.382(6)
C58 C57 1.394(6)
C58 C80 1.543(6)
C28 C47 1.514(6)
C28 C25 1.526(6)
C28 C6 1.529(6)
C28 H28 1.0000
C26 C27 1.397(6)
C26 C25 1.405(6)
C26 H26 0.9500
C6 C5 1.394(6)
C6 C1 1.395(6)
C22 C23 1.397(6)
C22 C27 1.398(6)
C77 C80 1.518(6)
C57 C56 1.398(6)
C57 H57 0.9500
C70 C69 1.386(6)
C70 C71 1.398(6)
C75 C74 1.391(6)
C61 C62 1.385(6)
C61 C60 1.389(6)
C27 C21 1.517(6)
C54 C53 1.387(6)
C54 C55 1.391(6)
C4 C5 1.399(6)
C4 C3 1.399(6)
C11 C14 1.534(6)
C15 C20 1.384(6)
C15 C16 1.399(6)
C21 C41 1.530(6)
C21 C18 1.544(6)
C21 H21A 1.0000
C80 C99 1.530(6)
C80 H80 1.0000
C93 C94 1.533(6)
C93 H93A 0.9900
C93 H93B 0.9900
C20 C19 1.394(6)
C20 C14 1.527(6)
C99 C100 1.531(6)
C99 H99A 0.9900
C99 H99B 0.9900
C23 C24 1.405(6)
C59 C81 1.519(6)
C59 C65 1.530(6)
C59 C56 1.534(6)
C59 H59 1.0000
C81 C82 1.515(6)
C81 H81A 0.9900
C81 H81B 0.9900
C60 C65 1.386(6)
C14 C35 1.535(7)
C14 H14A 1.0000
C79 C74 1.383(6)
C41 C42 1.528(6)
C41 H41A 0.9900
C41 H41B 0.9900
O1H C2H 1.473(11)
O1H H1H 0.8210
O1H H2H1 0.8201
C71 H71 0.9500
C19 C18 1.387(6)
C19 H27 0.9500
C24 C25 1.396(6)
C100 C101 1.513(7)
C100 H10A 0.9900
C100 H10B 0.9900
C55 C56 1.392(6)
C29 C30 1.519(6)
C29 H29A 0.9900
C29 H29B 0.9900
C5 H29 0.9500
C30 C31 1.538(7)
C30 H30A 0.9900
C30 H30B 0.9900
C88 C87 1.523(6)
C88 C89 1.527(7)
C88 H88A 0.9900
C88 H88B 0.9900
C48 C49 1.510(7)
C48 C47 1.540(6)
C48 H48A 0.9900
C48 H48B 0.9900
C47 H47A 0.9900
C47 H47B 0.9900
C87 H87A 0.9900
C87 H87B 0.9900
C82 C83 1.513(8)
C82 H82A 0.9900
C82 H82B 0.9900
C101 C102 1.538(8)
C101 H10C 0.9900
C101 H10D 0.9900
C35 C36 1.512(7)
C35 H35A 0.9900
C35 H35B 0.9900
C94 C95 1.509(7)
C94 H94A 0.9900
C94 H94B 0.9900
C31 C32 1.512(7)
C31 H31A 0.9900
C31 H31B 0.9900
C42 C43 1.525(8)
C42 H42A 0.9900
C42 H42B 0.9900
C9C C10C 1.380(9)
C9C C14C 1.403(10)
C9C C8C 1.515(10)
C89 C90 1.511(7)
C89 H89A 0.9900
C89 H89B 0.9900
C32 C33 1.529(8)
C32 H32A 0.9900
C32 H32B 0.9900
C49 C50 1.533(8)
C49 H49A 0.9900
C49 H49B 0.9900
C91 C90 1.518(8)
C91 C92 1.522(8)
C91 H91A 0.9900
C91 H91B 0.9900
C7C C6C 1.337(11)
C7C C8C 1.435(10)
C7C H7C 0.9500
O2E C5E 1.465(17)
O2E H2E 0.8400
O2E H1E 0.3669
C90 H90A 0.9900
C90 H90B 0.9900
C50 C51 1.531(9)
C50 H50A 0.9900
C50 H50B 0.9900
C95 C96 1.539(8)
C95 H95A 0.9900
C95 H95B 0.9900
C102 C103 1.508(9)
C102 H10E 0.9900
C102 H10F 0.9900
C10C C5C 1.409(10)
C10C C15C 1.526(12)
C33 C34 1.498(7)
C33 H33A 0.9900
C33 H33B 0.9900
C8C C11C 1.368(11)
C34 H34A 0.9800
C34 H34B 0.9800
C34 H34C 0.9800
C2G C1G 1.527(10)
C2G C3G 1.533(9)
C2G H2G 1.0000
C6A C7A 1.340(14)
C6A C5A 1.440(14)
C6A C1A 1.512(13)
C83 C84 1.539(9)
C83 H83A 0.9900
C83 H83B 0.9900
C36 C37 1.523(10)
C36 H36A 0.9900
C36 H36B 0.9900
C103 C104 1.536(8)
C103 H10G 0.9900
C103 H10H 0.9900
C96 C97 1.535(9)
C96 H96A 0.9900
C96 H96B 0.9900
C10A C9A 1.245(17)
C10A C5A 1.480(16)
C10A C15A 1.62(2)
C10A O1A 1.75(3)
C11C C12C 1.366(13)
C11C H11C 0.9500
C1C C2C 1.295(17)
C1C C6C 1.459(13)
C1C H1C 0.9500
C51 C52 1.464(10)
C51 H51A 0.9900
C51 H51B 0.9900
C43 C44 1.557(9)
C43 H43A 0.9900
C43 H43B 0.9900
C13C C12C 1.368(13)
C13C C14C 1.470(13)
C13C H13C 0.9500
C7A C8A 1.473(15)
C7A H30 0.9500
C44 C45 1.567(11)
C44 H44A 0.9900
C44 H44B 0.9900
C52 H52A 0.9800
C52 H52B 0.9800
C52 H52C 0.9800
C6C C5C 1.381(12)
C14C H14C 0.9500
C5C C4C 1.427(11)
C2H C1H 1.493(16)
C2H C3H 1.553(16)
C2H H2H 0.9814
C2H H2H1 1.5620
C4A C5A 1.338(17)
C4A C3A 1.465(17)
C4A H4A 0.9500
C92 H92A 0.9800
C92 H92B 0.9800
C92 H92C 0.9800
C2E O1E 1.33(2)
C2E C1E 1.41(2)
C2E C3E 1.51(2)
C2E H2E1 1.0000
C1A C2A 1.292(15)
C1A H1A 0.9500
C46 C45 1.533(10)
C46 H46A 0.9800
C46 H46B 0.9800
C46 H46C 0.9800
O1C C15C 1.210(13)
C12C H12C 0.9500
C3G H3G1 0.9800
C3G H3G2 0.9800
C3G H3G3 0.9800
C104 H31 0.9800
C104 H32 0.9800
C104 H33 0.9800
C85 C84 1.543(13)
C85 C86 1.567(16)
C85 H85A 0.9900
C85 H85B 0.9900
C84 H84A 0.9900
C84 H84B 0.9900
C97 C98 1.451(11)
C97 H97A 0.9900
C97 H97B 0.9900
C2A C3A 1.447(17)
C2A H2A 0.9500
C98 H98A 0.9800
C98 H98B 0.9800
C98 H98C 0.9800
C45 H45A 0.9900
C45 H45B 0.9900
C3H H3H1 0.9800
C3H H3H2 0.9800
C3H H3H3 0.9800
C2C C3C 1.424(18)
C2C H2C 0.9500
C3C C4C 1.349(15)
C3C H3C 0.9500
C1H H1H1 0.9583
C1H H1H2 0.9641
C1H H1H3 0.9561
C15C H15C 0.9376
C37 C38 1.540(14)
C37 H37A 0.9900
C37 H37B 0.9900
C4C H4C 0.9500
C1G H1G1 0.9800
C1G H1G2 0.9800
C1G H1G3 0.9800
C1E H1E1 1.1010
C1E H1E2 0.9038
C1E H1E3 1.0629
C3A H3A 0.9500
C86 H86A 0.9800
C86 H86B 0.9800
C86 H86C 0.9800
O1J C2J 1.429(7)
O1J H1J 0.8400
C2J C3J 1.487(9)
C2J C1J 1.502(9)
C2J H2J 1.0000
C3J H3J1 0.9800
C3J H3J2 0.9800
C3J H3J3 0.9800
C1J H1J1 0.9800
C1J H1J2 0.9800
C1J H1J3 0.9800
O1F C2F 1.431(8)
O1F H1F 0.8400
C2F C3F 1.478(11)
C2F C1F 1.534(12)
C2F H2F 1.0000
C3F H3F1 0.9800
C3F H3F2 0.9800
C3F H3F3 0.9800
C1F H1F1 0.9800
C1F H1F2 0.9800
C1F H1F3 0.9800
O1I C2I 1.402(10)
O1I H1I 0.8400
C2I C3I 1.487(12)
C2I C1I 1.509(12)
C2I H2I 1.0000
C3I H3I1 0.9800
C3I H3I2 0.9800
C3I H3I3 0.9800
C1I H1I1 0.9800
C1I H1I2 0.9800
C1I H1I3 0.9800
O1D C2D 1.418(9)
O1D H1D 0.8641
C8A C11A 1.391(17)
C8A C9A 1.498(16)
C3D C2D 1.412(11)
C3D H3D1 0.9800
C3D H3D2 0.9800
C3D H3D3 0.9800
C1D C2D 1.440(11)
C1D H1D1 0.9740
C1D H1D2 0.9879
C1D H1D3 0.9772
C14A C13A 1.30(2)
C14A C9A 1.392(16)
C14A H34 0.9500
C12A C11A 1.377(18)
C12A C13A 1.41(2)
C12A H12A 0.9500
C11A H11A 0.9500
C2D H2D 1.1177
O1A C15A 0.90(3)
C7B C6B 1.377(16)
C7B C8B 1.418(17)
C7B H7B 0.9500
C10B C9B 1.424(19)
C10B C5B 1.492(18)
C10B C15B 1.834(15)
C6B C1B 1.452(14)
C6B C5B 1.524(18)
O1B C15B 0.9620
C1B C2B 1.327(16)
C1B H35 0.9500
C4B C5B 1.341(18)
C4B C3B 1.474(18)
C4B H4B 0.9500
C8B C11B 1.383(17)
C8B C9B 1.439(18)
C3B C2B 1.376(18)
C15B H15B 0.9500
C9B C14B 1.395(17)
C2B H2B 0.9500
C14B C13B 1.39(2)
C14B H14B 0.9500
C11B C12B 1.301(19)
C11B H11B 0.9500
C12B C13B 1.373(19)
C12B H12B 0.9500
C13B H13B 0.9500
C13A H13A 0.9500
C15A H15A 0.9500
C38 C39 1.67(2)
C38 H38A 0.9900
C38 H38B 0.9900
C39 C40 1.58(3)
C39 H39A 0.9900
C39 H39B 0.9900
C40 H40A 0.9591
C40 H40B 0.9881
C40 H40C 0.8442
O1E H1E 0.8339
C5E C6E 1.480(18)
C5E C4E 1.567(18)
C5E H5E 1.0000
C4E H4E1 0.9800
C4E H4E2 0.9800
C4E H4E3 0.9800
C6E H1E1 1.2359
C6E H1E2 1.3317
C6E H1E3 0.9889
C6E H6E1 0.9800
C6E H6E2 0.9800
C6E H6E3 0.9800
C4H C5H 1.50(2)
C4H H1H1 0.6450
C4H H1H2 1.5089
C4H H4H1 0.9800
C4H H4H2 0.9800
C4H H4H3 0.9800
C5H C6H 1.60(2)
C5H H1H 1.4660
C5H H2H 1.2568
C5H H1H1 1.3533
C5H H5H 1.0000
C6H H2H 1.4916
C6H H6H1 0.9800
C6H H6H2 0.9800
C6H H6H3 0.9800
C3E H3E1 0.9800
C3E H3E2 0.9800
C3E H3E3 0.9800

loop_
_geom_torsion_atom_site_label_1
_geom_torsion_atom_site_label_2
_geom_torsion_atom_site_label_3
_geom_torsion_atom_site_label_4
_geom_torsion
C12 C13 C8 O4 -178.8(3)
C7 C13 C8 O4 2.5(6)
C12 C13 C8 C9 1.1(6)
C7 C13 C8 C9 -177.5(4)
C63 C66 C72 C67 -95.7(5)
C87 C66 C72 C67 138.0(4)
C63 C66 C72 C71 84.1(5)
C87 C66 C72 C71 -42.3(5)
C8 C13 C7 C29 -152.0(4)
C12 C13 C7 C29 29.4(5)
C8 C13 C7 C4 82.0(5)
C12 C13 C7 C4 -96.6(4)
O6 C10 C9 O5 -2.2(6)
C11 C10 C9 O5 175.8(4)
O6 C10 C9 C8 -179.5(4)
C11 C10 C9 C8 -1.5(6)
C13 C8 C9 C10 0.1(6)
O4 C8 C9 C10 -179.9(4)
C13 C8 C9 O5 -177.3(4)
O4 C8 C9 O5 2.6(6)
C8 C13 C12 C11 -1.0(6)
C7 C13 C12 C11 177.7(4)
C65 C64 C63 C62 2.0(6)
C65 C64 C63 C66 -179.3(4)
C87 C66 C63 C64 32.7(5)
C72 C66 C63 C64 -93.6(5)
C87 C66 C63 C62 -148.6(4)
C72 C66 C63 C62 85.1(5)
C47 C28 C6 C5 50.3(5)
C25 C28 C6 C5 -78.6(5)
C47 C28 C6 C1 -128.9(4)
C25 C28 C6 C1 102.2(5)
C79 C78 C77 C76 1.6(6)
C79 C78 C77 C80 -178.5(4)
O24 C76 C77 C78 179.2(4)
C75 C76 C77 C78 -3.0(6)
O24 C76 C77 C80 -0.6(6)
C75 C76 C77 C80 177.2(4)
C53 C58 C57 C56 -1.4(6)
C80 C58 C57 C56 177.9(4)
C93 C73 C70 C69 -135.6(4)
C79 C73 C70 C69 96.3(5)
C93 C73 C70 C71 44.8(5)
C79 C73 C70 C71 -83.3(5)
O24 C76 C75 O23 -0.4(7)
C77 C76 C75 O23 -178.3(4)
O24 C76 C75 C74 -179.1(4)
C77 C76 C75 C74 3.0(7)
C25 C26 C27 C22 0.1(6)
C25 C26 C27 C21 179.3(4)
O10 C22 C27 C26 178.8(3)
C23 C22 C27 C26 -1.7(6)
O10 C22 C27 C21 -0.4(6)
C23 C22 C27 C21 179.1(4)
C71 C72 C67 O19 -179.0(4)
C66 C72 C67 O19 0.7(6)
C71 C72 C67 C68 0.3(6)
C66 C72 C67 C68 -179.9(4)
O20 C68 C67 C72 179.1(4)
C69 C68 C67 C72 -1.0(6)
O20 C68 C67 O19 -1.6(6)
C69 C68 C67 O19 178.3(4)
O17 C61 C62 O18 -2.8(6)
C60 C61 C62 O18 -179.3(4)
O17 C61 C62 C63 179.8(4)
C60 C61 C62 C63 3.2(6)
C64 C63 C62 O18 179.5(4)
C66 C63 C62 O18 0.7(6)
C64 C63 C62 C61 -3.3(6)
C66 C63 C62 C61 178.0(4)
C57 C58 C53 C54 0.1(6)
C80 C58 C53 C54 -179.2(4)
C57 C58 C53 O13 -179.1(4)
C80 C58 C53 O13 1.6(6)
O14 C54 C53 C58 179.7(4)
C55 C54 C53 C58 -0.2(7)
O14 C54 C53 O13 -1.1(7)
C55 C54 C53 O13 179.0(4)
C13 C7 C4 C5 79.1(5)
C29 C7 C4 C5 -48.4(5)
C13 C7 C4 C3 -100.1(5)
C29 C7 C4 C3 132.5(4)
C9 C10 C11 C12 1.6(6)
O6 C10 C11 C12 179.5(4)
C9 C10 C11 C14 -177.8(4)
O6 C10 C11 C14 0.1(6)
C13 C12 C11 C10 -0.4(6)
C13 C12 C11 C14 179.0(4)
C26 C27 C21 C41 29.2(6)
C22 C27 C21 C41 -151.6(4)
C26 C27 C21 C18 -97.5(5)
C22 C27 C21 C18 81.7(5)
O9 C17 C16 O8 2.0(6)
C18 C17 C16 O8 -177.2(4)
O9 C17 C16 C15 -178.8(4)
C18 C17 C16 C15 1.9(7)
C20 C15 C16 O8 179.6(4)
O7 C15 C16 O8 4.0(7)
C20 C15 C16 C17 0.5(7)
O7 C15 C16 C17 -175.2(4)
C78 C77 C80 C99 33.0(5)
C76 C77 C80 C99 -147.2(4)
C78 C77 C80 C58 -94.4(5)
C76 C77 C80 C58 85.4(5)
C53 C58 C80 C77 -101.0(5)
C57 C58 C80 C77 79.6(5)
C53 C58 C80 C99 130.3(4)
C57 C58 C80 C99 -49.0(5)
C79 C73 C93 C94 -169.2(4)
C70 C73 C93 C94 64.6(5)
O2 C2 C3 O3 -1.7(6)
C1 C2 C3 O3 176.4(4)
O2 C2 C3 C4 179.0(4)
C1 C2 C3 C4 -3.0(6)
C5 C4 C3 C2 3.7(6)
C7 C4 C3 C2 -177.1(4)
C5 C4 C3 O3 -175.6(4)
C7 C4 C3 O3 3.6(6)
O7 C15 C20 C19 172.8(4)
C16 C15 C20 C19 -2.9(7)
O7 C15 C20 C14 -9.6(6)
C16 C15 C20 C14 174.8(4)
C77 C80 C99 C100 169.8(4)
C58 C80 C99 C100 -63.3(5)
C71 C70 C69 O21 179.5(4)
C73 C70 C69 O21 -0.1(6)
C71 C70 C69 C68 -1.9(6)
C73 C70 C69 C68 178.5(4)
O20 C68 C69 C70 -178.3(4)
C67 C68 C69 C70 1.9(6)
O20 C68 C69 O21 0.4(6)
C67 C68 C69 O21 -179.5(4)
O10 C22 C23 O11 3.1(6)
C27 C22 C23 O11 -176.4(4)
O10 C22 C23 C24 -177.7(4)
C27 C22 C23 C24 2.8(6)
C65 C59 C81 C82 -162.8(4)
C56 C59 C81 C82 70.1(5)
O17 C61 C60 C65 -178.5(4)
C62 C61 C60 C65 -1.7(7)
O17 C61 C60 O16 1.6(6)
C62 C61 C60 O16 178.3(4)
C15 C20 C14 C11 106.9(5)
C19 C20 C14 C11 -75.5(5)
C15 C20 C14 C35 -124.6(4)
C19 C20 C14 C35 53.0(5)
C10 C11 C14 C20 -79.4(5)
C12 C11 C14 C20 101.2(5)
C10 C11 C14 C35 152.9(4)
C12 C11 C14 C35 -26.5(5)
C77 C78 C79 C74 -0.2(6)
C77 C78 C79 C73 -179.0(4)
C93 C73 C79 C74 146.0(4)
C70 C73 C79 C74 -86.0(5)
C93 C73 C79 C78 -35.2(5)
C70 C73 C79 C78 92.8(5)
C27 C21 C41 C42 171.4(4)
C18 C21 C41 C42 -61.2(5)
C69 C70 C71 C72 1.3(6)
C73 C70 C71 C72 -179.2(4)
C67 C72 C71 C70 -0.5(6)
C66 C72 C71 C70 179.8(4)
C15 C20 C19 C18 3.2(7)
C14 C20 C19 C18 -174.5(4)
O11 C23 C24 O12 -2.8(6)
C22 C23 C24 O12 178.0(4)
O11 C23 C24 C25 176.9(4)
C22 C23 C24 C25 -2.3(6)
C20 C19 C18 C17 -1.0(7)
C20 C19 C18 C21 174.7(4)
O9 C17 C18 C19 179.2(4)
C16 C17 C18 C19 -1.6(7)
O9 C17 C18 C21 3.7(7)
C16 C17 C18 C21 -177.1(4)
C27 C21 C18 C19 71.0(5)
C41 C21 C18 C19 -58.0(5)
C27 C21 C18 C17 -113.6(5)
C41 C21 C18 C17 117.4(5)
C80 C99 C100 C101 176.8(4)
O16 C60 C65 C64 -179.7(4)
C61 C60 C65 C64 0.4(6)
O16 C60 C65 C59 0.4(6)
C61 C60 C65 C59 -179.5(4)
C63 C64 C65 C60 -0.6(6)
C63 C64 C65 C59 179.3(4)
C81 C59 C65 C60 145.4(4)
C56 C59 C65 C60 -86.5(5)
C81 C59 C65 C64 -34.5(5)
C56 C59 C65 C64 93.6(5)
O14 C54 C55 O15 -0.5(6)
C53 C54 C55 O15 179.3(4)
O14 C54 C55 C56 -178.3(4)
C53 C54 C55 C56 1.5(7)
C13 C7 C29 C30 173.7(4)
C4 C7 C29 C30 -60.6(5)
O12 C24 C25 C26 -179.6(4)
C23 C24 C25 C26 0.8(6)
O12 C24 C25 C28 -0.8(6)
C23 C24 C25 C28 179.5(4)
C27 C26 C25 C24 0.4(6)
C27 C26 C25 C28 -178.3(4)
C47 C28 C25 C24 151.2(4)
C6 C28 C25 C24 -80.7(5)
C47 C28 C25 C26 -30.1(5)
C6 C28 C25 C26 98.0(5)
O15 C55 C56 C57 179.7(4)
C54 C55 C56 C57 -2.7(6)
O15 C55 C56 C59 -0.1(7)
C54 C55 C56 C59 177.6(4)
C58 C57 C56 C55 2.6(6)
C58 C57 C56 C59 -177.6(4)
C81 C59 C56 C55 -133.0(4)
C65 C59 C56 C55 98.1(5)
C81 C59 C56 C57 47.3(5)
C65 C59 C56 C57 -81.6(5)
C78 C79 C74 O22 -179.6(4)
C73 C79 C74 O22 -0.7(6)
C78 C79 C74 C75 0.1(6)
C73 C79 C74 C75 179.0(4)
O23 C75 C74 C79 179.7(4)
C76 C75 C74 C79 -1.5(7)
O23 C75 C74 O22 -0.6(6)
C76 C75 C74 O22 178.2(4)
C1 C6 C5 C4 1.4(6)
C28 C6 C5 C4 -177.8(4)
C3 C4 C5 C6 -2.9(6)
C7 C4 C5 C6 177.9(4)
C5 C6 C1 O1 173.3(4)
C28 C6 C1 O1 -7.5(6)
C5 C6 C1 C2 -0.5(6)
C28 C6 C1 C2 178.7(4)
O2 C2 C1 O1 5.5(6)
C3 C2 C1 O1 -172.6(4)
O2 C2 C1 C6 179.4(4)
C3 C2 C1 C6 1.3(7)
C7 C29 C30 C31 171.2(4)
C25 C28 C47 C48 -169.4(3)
C6 C28 C47 C48 63.6(5)
C49 C48 C47 C28 175.5(4)
C89 C88 C87 C66 169.2(4)
C63 C66 C87 C88 172.7(4)
C72 C66 C87 C88 -61.7(5)
C59 C81 C82 C83 179.6(4)
C99 C100 C101 C102 -176.5(4)
C20 C14 C35 C36 68.4(5)
C11 C14 C35 C36 -164.4(4)
C73 C93 C94 C95 175.2(4)
C29 C30 C31 C32 -176.8(4)
C21 C41 C42 C43 171.9(5)
C87 C88 C89 C90 -177.6(4)
C30 C31 C32 C33 172.9(5)
C47 C48 C49 C50 -179.7(4)
C88 C89 C90 C91 172.4(5)
C92 C91 C90 C89 178.4(6)
C48 C49 C50 C51 179.0(5)
C93 C94 C95 C96 -177.7(5)
C100 C101 C102 C103 69.9(7)
C14C C9C C10C C5C 179.0(6)
C8C C9C C10C C5C -1.5(9)
C14C C9C C10C C15C -1.6(10)
C8C C9C C10C C15C 178.0(6)
C31 C32 C33 C34 -180.0(5)
C6C C7C C8C C11C -178.1(7)
C6C C7C C8C C9C -0.6(9)
C10C C9C C8C C11C 178.6(6)
C14C C9C C8C C11C -1.9(9)
C10C C9C C8C C7C 0.9(7)
C14C C9C C8C C7C -179.5(5)
C81 C82 C83 C84 -167.2(5)
C14 C35 C36 C37 177.6(5)
C101 C102 C103 C104 178.6(5)
C94 C95 C96 C97 174.6(6)
C7C C8C C11C C12C 177.2(6)
C9C C8C C11C C12C -0.1(9)
C49 C50 C51 C52 -74.8(8)
C41 C42 C43 C44 -169.9(6)
C5A C6A C7A C8A 1.8(16)
C1A C6A C7A C8A -177.7(9)
C42 C43 C44 C45 68.8(8)
C8C C7C C6C C5C 0.7(11)
C8C C7C C6C C1C 179.1(6)
C2C C1C C6C C7C -179.3(5)
C2C C1C C6C C5C -1.0(10)
C10C C9C C14C C13C -177.3(6)
C8C C9C C14C C13C 3.2(9)
C12C C13C C14C C9C -2.5(11)
C7C C6C C5C C10C -1.0(10)
C1C C6C C5C C10C -179.2(7)
C7C C6C C5C C4C 178.8(7)
C1C C6C C5C C4C 0.6(11)
C9C C10C C5C C6C 1.6(10)
C15C C10C C5C C6C -177.9(6)
C9C C10C C5C C4C -178.2(7)
C15C C10C C5C C4C 2.3(10)
C7A C6A C1A C2A -179.0(8)
C5A C6A C1A C2A 1.4(12)
C8C C11C C12C C13C 0.9(13)
C14C C13C C12C C11C 0.5(13)
C82 C83 C84 C85 -177.0(7)
C86 C85 C84 C83 -180.0(9)
C95 C96 C97 C98 -77.5(9)
C3A C4A C5A C6A 1.4(19)
C3A C4A C5A C10A 179.7(12)
C7A C6A C5A C4A 178.8(11)
C1A C6A C5A C4A -1.6(15)
C7A C6A C5A C10A 0.3(16)
C1A C6A C5A C10A 179.9(9)
C9A C10A C5A C4A 179.1(14)
C15A C10A C5A C4A -8(2)
O1A C10A C5A C4A 1.0(17)
C9A C10A C5A C6A -2.6(18)
C15A C10A C5A C6A 170.8(14)
O1A C10A C5A C6A 179.3(12)
C6A C1A C2A C3A -0.8(6)
C43 C44 C45 C46 178.3(6)
C6C C1C C2C C3C 1.1(5)
C1C C2C C3C C4C -0.9(8)
C9C C10C C15C O1C -3.0(13)
C5C C10C C15C O1C 176.5(9)
C35 C36 C37 C38 -161.9(7)
C2C C3C C4C C5C 0.3(12)
C6C C5C C4C C3C -0.2(12)
C10C C5C C4C C3C 179.5(8)
C1A C2A C3A C4A 0.3(8)
C5A C4A C3A C2A -0.7(16)
C6A C7A C8A C11A 178.4(11)
C6A C7A C8A C9A -1.8(15)
C5A C10A C9A C14A -174.7(12)
C15A C10A C9A C14A 10.5(19)
O1A C10A C9A C14A 3(3)
C5A C10A C9A C8A 3(2)
C15A C10A C9A C8A -172.1(13)
O1A C10A C9A C8A 179.9(16)
C13A C14A C9A C10A -178.3(17)
C13A C14A C9A C8A 4(2)
C11A C8A C9A C10A 179.3(14)
C7A C8A C9A C10A -0.5(19)
C11A C8A C9A C14A -3.2(19)
C7A C8A C9A C14A 177.1(11)
C13A C12A C11A C8A 1(2)
C7A C8A C11A C12A -179.4(11)
C9A C8A C11A C12A 0.9(18)
C9A C10A O1A C15A 15(3)
C5A C10A O1A C15A -167(2)
C8B C7B C6B C1B -175.4(12)
C8B C7B C6B C5B 5(2)
C7B C6B C1B C2B -178.8(11)
C5B C6B C1B C2B 0.8(14)
C6B C7B C8B C11B 176.1(15)
C6B C7B C8B C9B -2(2)
C3B C4B C5B C10B -176.5(15)
C3B C4B C5B C6B 1(2)
C9B C10B C5B C4B 175.6(17)
C15B C10B C5B C4B -8(2)
C9B C10B C5B C6B -2.3(19)
C15B C10B C5B C6B 174.6(11)
C7B C6B C5B C4B 179.2(14)
C1B C6B C5B C4B -0.5(17)
C7B C6B C5B C10B -2.5(19)
C1B C6B C5B C10B 177.8(11)
C5B C4B C3B C2B -2(2)
C9B C10B C15B O1B 174.6(11)
C5B C10B C15B O1B -2.4(14)
C5B C10B C9B C14B -175.6(14)
C15B C10B C9B C14B 7(2)
C5B C10B C9B C8B 6(3)
C15B C10B C9B C8B -170.8(14)
C11B C8B C9B C14B 0(2)
C7B C8B C9B C14B 177.5(13)
C11B C8B C9B C10B 177.7(16)
C7B C8B C9B C10B -4(2)
C6B C1B C2B C3B -2.0(8)
C4B C3B C2B C1B 2.3(8)
C10B C9B C14B C13B -178.6(15)
C8B C9B C14B C13B 0(2)
C7B C8B C11B C12B -176.5(15)
C9B C8B C11B C12B 1(2)
C8B C11B C12B C13B 0(2)
C11B C12B C13B C14B 0(3)
C9B C14B C13B C12B 1(3)
C9A C14A C13A C12A -3(3)
C11A C12A C13A C14A 1(3)
C9A C10A C15A O1A -169(2)
C5A C10A C15A O1A 17(3)
C36 C37 C38 C39 -177.8(10)
C37 C38 C39 C40 -64(2)
